data_7133380
loop_
_publ_author_name
'R&#xed;os, Pablo'
'See, Matthew S.'
'Gonzalez, Oscar'
'Handford, Rex C.'
'Nicolay, Am&#xe9;lie'
'Rao, Guodong'
'Britt, R. David'
'Bediako, D. Kwabena'
'Tilley, T. Don'

_publ_section_title
;
 Iron homo- and heterobimetallic complexes supported by a symmetrical
 dinucleating ligand.
;
_journal_issue 67
_journal_name_full 'Chemical communications (Cambridge, England)'
_journal_page_first 8912
_journal_page_last 8915
_journal_paper_doi 10.1039/d4cc02155j
_journal_volume 60
_journal_year 2024
_chemical_formula_moiety 'C90 H84 Cl2 Fe Mn N24, 2(C F3 O3 S), 1.754(C2 H3 N), 3[[C2H3N]]'
_chemical_formula_sum 'C101.51 H98.26 Cl2 F6 Fe Mn N28.75 O6 S2'
_chemical_formula_weight 2176.81
_space_group_crystal_system triclinic
_space_group_IT_number 2
_space_group_name_Hall '-P 1'
_space_group_name_H-M_alt 'P -1'
_atom_sites_solution_hydrogens geom
_audit_creation_date 2024-06-14
_audit_creation_method
;
Olex2 1.5
(compiled 2024.01.12 svn.r2f8d729c for OlexSys, GUI svn.r6928)
;
_audit_update_record
;
2024-07-09 deposited with the CCDC.	2024-07-22 downloaded from the CCDC.
;
_cell_angle_alpha 78.5920(10)
_cell_angle_beta 75.1680(10)
_cell_angle_gamma 71.179(2)
_cell_formula_units_Z 2
_cell_length_a 14.1048(2)
_cell_length_b 19.0576(3)
_cell_length_c 22.1206(3)
_cell_measurement_reflns_used 72773
_cell_measurement_temperature 100.15
_cell_measurement_theta_max 78.8400
_cell_measurement_theta_min 3.4200
_cell_volume 5397.34(15)
_computing_cell_refinement 'CrysAlisPro 1.171.40.84a (Rigaku OD, 2020)'
_computing_data_collection 'CrysAlisPro 1.171.40.84a (Rigaku OD, 2020)'
_computing_data_reduction 'CrysAlisPro 1.171.40.84a (Rigaku OD, 2020)'
_computing_molecular_graphics 'Olex2 1.5 (Dolomanov et al., 2009)'
_computing_publication_material 'Olex2 1.5 (Dolomanov et al., 2009)'
_computing_structure_refinement 'SHELXL 2018/3 (Sheldrick, 2015)'
_computing_structure_solution 'SHELXT 2014/5 (Sheldrick, 2014)'
_diffrn_ambient_temperature 100.15
_diffrn_detector_area_resol_mean 5.8140
_diffrn_detector_type 'Pilatus 200K'
_diffrn_measured_fraction_theta_full 0.999
_diffrn_measured_fraction_theta_max 0.997
_diffrn_measurement_details
;
List of Runs (angles in degrees, time in seconds):

  # Type    Start    End  Width  t~exp~   \w     \q     \k     \f   Frames
#--------------------------------------------------------------------------
  1  \w     -4.00  75.00   0.50    1.00    --    0.00  28.00   3.00  158
  2  \w     82.00 108.00   0.50    1.00    --   48.00  71.00 -10.15   52
  3  \w    101.00 149.00   0.50    6.00    --  106.00  28.00   3.00   96
  4  \w     91.00 118.00   0.50    1.00    --   48.00  71.00 119.40   54
  5  \w     79.00 106.00   0.50    6.00    --   60.00  72.00 162.89   54
  6  \w     38.00  67.00   0.50    6.00    --   56.00  71.00 153.53   58
  7  \w     42.00  74.00   0.50    6.00    --   60.00  70.00 128.37   64
  8  \w     46.00  72.00   0.50    6.00    --   64.00  71.00  95.63   52
  9  \w     47.00  72.00   0.50    6.00    --   64.00  69.00  32.81   50
 10  \w     43.00  69.00   0.50    6.00    --   60.00  70.00   7.63   52
 11  \w     38.00  64.00   0.50    6.00    --   56.00  72.00  65.16   52
 12  \w     30.00  57.00   0.50    1.00    --   48.00  71.00 119.40   54
 13  \w     46.00  72.00   0.50    6.00    --   64.00  71.00 133.22   52
 14  \w     42.00  68.00   0.50    6.00    --   60.00  72.00 162.89   52
 15  \w     15.00  40.00   0.50    1.00    --   36.00  78.00 175.56   50
 16  \w      7.00  32.00   0.50    1.00    --   32.00  86.00 130.14   50
 17  \w     16.00  41.00   0.50    1.00    --   36.00  75.00 109.39   50
 18  \w     16.00  42.00   0.50    1.00    --   36.00  78.00  26.51   52
 19  \w     31.00  57.00   0.50    1.00    --   48.00  71.00 -10.15   52
 20  \w     30.00  57.00   0.50    1.00    --   48.00  71.00 -67.80   54
 21  \w     30.00  76.00   0.50    1.00    --   48.00  71.00-126.88   92
 22  \w    101.00 131.00   0.50    6.00    --   64.00  71.00-130.76   60
 23  \w     42.00  67.00   0.50    6.00    --   60.00  70.00-150.05   50
 24  \w     46.00  73.00   0.50    6.00    --   64.00  71.00-130.76   54
 25  \w     34.00  61.00   0.50    1.00    --   52.00  71.00-155.15   54
 26  \w      7.00  32.00   0.50    1.00    --   32.00  86.00 -34.41   50
 27  \w     16.00  41.00   0.50    1.00    --   36.00  77.00 -37.08   50
 28  \w    -19.00   6.00   0.50    1.00    --   12.00  98.00  25.93   50
 29  \w    -75.00   6.00   0.50    1.00    --    0.00 -28.00-158.00  162
 30  \w    -26.00  57.00   0.50    1.00    --   44.00 -57.00 -50.04  166
 31  \w     47.00 109.00   0.50    6.00    --  106.00-111.00  60.00  124
 32  \w     78.00 109.00   0.50    6.00    --  106.00-111.00  90.00   62
 33  \w     52.00 109.00   0.50    6.00    --  106.00-111.00   0.00  114
 34  \w     81.00 109.00   0.50    6.00    --  106.00-111.00 -60.00   56
 35  \w     80.00 106.00   0.50    6.00    --  106.00 -94.00-120.00   52
 36  \w     80.00 109.00   0.50    6.00    --  106.00-111.00-120.00   58
 37  \w     73.00 109.00   0.50    6.00    --  106.00-111.00-150.00   72
 38  \w     46.00  78.00   0.50    6.00    --  106.00-111.00 -60.00   64
 39  \w     36.00  76.00   0.50    6.00    --  106.00 -77.00 -60.00   80
 40  \w     45.00 100.00   0.50    6.00    --  106.00 -94.00   0.00  110
 41  \w     31.00  75.00   0.50    6.00    --  106.00-111.00  90.00   88
 42  \w     31.00 103.00   0.50    6.00    --  106.00 -94.00 150.00  144
 43  \w     37.00 102.00   0.50    6.00    --  106.00 -77.00 150.00  130
 44  \w     39.00  76.00   0.50    6.00    --  106.00 -94.00  90.00   74
 45  \w     33.00 105.00   0.50    6.00    --  106.00 -94.00 120.00  144
 46  \w     35.00  85.00   0.50    6.00    --  106.00 -77.00   0.00  100
 47  \w     36.00  67.00   0.50    6.00    --  106.00 -61.00 -60.00   62
 48  \w     32.00  74.00   0.50    6.00    --  106.00-111.00-120.00   84
 49  \w     30.00  67.00   0.50    6.00    --  106.00-111.00-150.00   74
 50  \w     35.00 102.00   0.50    6.00    --  106.00 -77.00-120.00  134
 51  \w     34.00  76.00   0.50    6.00    --  106.00 -94.00-120.00   84
 52  \w     36.00  67.00   0.50    6.00    --  106.00 -61.00  60.00   62
 53  \w    -29.00  55.00   0.50    1.00    --   44.00 -53.00 132.21  168
 54  \w    -64.00 -39.00   0.50    6.00    --  -56.00 -69.00  -8.66   50
 55  \w    -64.00 -38.00   0.50    6.00    --  -56.00 -72.00 -82.04   52
 56  \w    -76.00 -50.00   0.50    6.00    --  -68.00 -71.00-152.82   52
 57  \w    -77.00 -51.00   0.50    6.00    --  -68.00 -70.00-124.96   52
 58  \w    -78.00 -52.00   0.50    6.00    --  -68.00 -67.00 -72.31   52
 59  \w    -81.00 -55.00   0.50    6.00    --  -72.00 -68.00-112.34   52
 60  \w    -75.00 -50.00   0.50    6.00    --  -68.00 -71.00-138.64   50
 61  \w    -80.00 -54.00   0.50    6.00    --  -72.00 -70.00 -87.66   52
 62  \w    -81.00 -55.00   0.50    6.00    --  -72.00 -68.00-100.53   52
 63  \w    -94.00 -59.00   0.50    6.00    --  -76.00 -68.00 -37.97   70
 64  \w    -90.00 -59.00   0.50    6.00    --  -76.00 -69.00  21.03   62
 65  \w    -80.00 -55.00   0.50    6.00    --  -72.00 -68.00  66.83   50
 66  \w    -86.00 -60.00   0.50    6.00    --  -76.00 -66.00 136.84   52
 67  \w    -86.00 -60.00   0.50    6.00    --  -76.00 -67.00 157.72   52
 68  \w    -85.00 -59.00   0.50    6.00    --  -76.00 -69.00 176.68   52
 69  \w    -97.00 -71.00   0.50    6.00    --  -88.00 -68.00 170.66   52
 70  \w   -102.00 -76.00   0.50    6.00    --  -92.00 -66.00 141.56   52
 71  \w   -104.00 -78.00   0.50    6.00    --  -96.00 -70.00 116.99   52
 72  \w    -99.00 -70.00   0.50    6.00    --  -88.00 -70.00  76.75   58
 73  \w    -89.00 -58.00   0.50    6.00    --  -76.00 -70.00  42.11   62
 74  \w    -84.00 -58.00   0.50    6.00    --  -76.00 -70.00 -21.80   52
 75  \w    -89.00 -63.00   0.50    6.00    --  -80.00 -68.00  12.63   52
 76  \w    -88.00 -62.00   0.50    6.00    --  -80.00 -70.00   3.28   52
 77  \w   -102.00 -66.00   0.50    6.00    --  -84.00 -70.00 -36.17   72
 78  \w    -97.00 -71.00   0.50    6.00    --  -88.00 -69.00 -52.96   52
 79  \w    -97.00 -71.00   0.50    6.00    --  -88.00 -68.00-107.38   52
 80  \w    -87.00 -61.00   0.50    6.00    --  -76.00 -67.00-161.76   52
 81  \w    -98.00 -72.00   0.50    6.00    --  -88.00 -66.00-135.30   52
 82  \w    -98.00 -72.00   0.50    6.00    --  -88.00 -66.00 -94.69   52
 83  \w    -96.00 -70.00   0.50    6.00    --  -88.00 -70.00 -71.60   52
 84  \w   -100.00 -74.00   0.50    6.00    --  -92.00 -70.00 -39.73   52
 85  \w   -101.00 -75.00   0.50    6.00    --  -92.00 -69.00   8.23   52
 86  \w   -106.00 -79.00   0.50    6.00    --  -96.00 -70.00  -0.12   54
 87  \w   -108.00 -82.00   0.50    6.00    -- -100.00 -70.00  24.88   52
 88  \w   -112.00 -81.00   0.50    6.00    -- -100.00 -75.00  70.97   62
 89  \w   -110.00 -84.00   0.50    6.00    -- -100.00 -66.00 121.28   52
 90  \w   -115.00 -72.00   0.50    6.00    --  -88.00 -67.00  88.25   86
 91  \w   -116.00 -60.00   0.50    6.00    --  -76.00 -67.00  96.54  112
 92  \w   -106.00 -81.00   0.50    6.00    -- -100.00 -73.00 165.68   50
 93  \w   -105.00 -80.00   0.50    6.00    -- -100.00 -77.00 120.00   50
 94  \w   -118.00 -60.00   0.50    6.00    --  -76.00 -67.00 117.47  116
 95  \w   -117.00 -80.00   0.50    6.00    -- -100.00 -76.00  15.83   74
 96  \w   -112.00 -86.00   0.50    6.00    -- -100.00 -71.00 -30.99   52
 97  \w   -107.00 -81.00   0.50    6.00    -- -100.00 -74.00 -80.73   52
 98  \w   -109.00 -80.00   0.50    6.00    -- -100.00 -75.00 -98.73   58
 99  \w   -111.00 -85.00   0.50    6.00    -- -100.00 -63.00-150.17   52
100  \w    -97.00 -71.00   0.50    6.00    --  -88.00 -69.00-168.05   52
101  \w   -105.00 -80.00   0.50    6.00    -- -100.00 -77.00-150.00   50
102  \w   -113.00 -80.00   0.50    6.00    -- -100.00 -76.00-157.44   66
103  \w   -122.00 -83.00   0.50    6.00    -- -100.00 -68.00-151.79   78
104  \w   -147.00-121.00   0.50    6.00    -- -100.00 -28.00-158.00   52
105  \w   -159.00-130.00   0.50    6.00    --  -88.00 -70.00 -71.60   58
106  \w   -160.00-132.00   0.50    6.00    -- -100.00 -76.00 -11.87   56
107  \w   -122.00 -80.00   0.50    6.00    -- -100.00 -76.00  -2.71   84
108  \w   -118.00 -80.00   0.50    6.00    -- -100.00 -76.00 -11.87   76
109  \w   -130.00 -80.00   0.50    6.00    -- -100.00 -76.00  61.69  100
110  \w   -116.00 -80.00   0.50    6.00    -- -100.00 -77.00  90.00   72
111  \w   -141.00-114.00   0.50    6.00    --  -72.00 -68.00  66.83   54
112  \w   -153.00-127.00   0.50    6.00    -- -100.00 -77.00  90.00   52
113  \w   -150.00-124.00   0.50    6.00    -- -100.00 -66.00 121.28   52
114  \w   -144.00-118.00   0.50    6.00    -- -100.00 -73.00 165.68   52
115  \w   -148.00 -80.00   0.50    6.00    -- -100.00 -75.00 104.26  136
116  \w   -150.00 -80.00   0.50    6.00    -- -100.00 -77.00 -33.93  140
117  \w   -150.00-116.00   0.50    6.00    -- -100.00 -75.00 -98.73   68
118  \w   -150.00 -81.00   0.50    6.00    -- -100.00 -73.00 -67.90  138
119  \w   -164.00-119.00   0.50    6.00    -- -100.00 -77.00-150.00   90
120  \w   -162.00 -81.00   0.50    6.00    -- -100.00 -77.00-180.00  162
121  \w   -163.00-127.00   0.50    6.00    -- -100.00 -71.00 -30.99   72
122  \w   -158.00-125.00   0.50    6.00    -- -100.00 -76.00  15.83   66
123  \w   -165.00 -85.00   0.50    6.00    -- -100.00 -64.00  31.49  160
124  \w   -153.00 -82.00   0.50    6.00    -- -100.00 -74.00 -55.49  142
125  \w   -152.00-120.00   0.50    6.00    -- -100.00 -76.00-157.44   64
126  \w   -160.00 -80.00   0.50    6.00    -- -100.00 -77.00-171.58  160
127  \w    -54.00 -29.00   0.50    6.00    -- -100.00  45.00-180.00   50
128  \w    -60.00 -33.00   0.50    6.00    -- -100.00  61.00-180.00   54
129  \w    -72.00 -32.00   0.50    6.00    -- -100.00  61.00 -90.00   80
130  \w   -149.00 -52.00   0.50    6.00    -- -100.00 179.00   0.00  194
131  \w   -171.00 -81.00   0.50    6.00    -- -100.00 -74.00-119.61  180
132  \w   -162.00-136.00   0.50    6.00    -- -100.00 -70.00  24.88   52
133  \w   -159.00-122.00   0.50    6.00    -- -100.00 -75.00  70.97   74
134  \w   -171.00 -82.00   0.50    6.00    -- -100.00 -70.00 146.49  178
135  \w   -171.00-140.00   0.50    6.00    -- -100.00 -76.00  -2.71   62
136  \w   -168.00 -85.00   0.50    6.00    -- -100.00 -64.00  39.01  166
137  \w   -168.00-142.00   0.50    6.00    -- -100.00 -74.00 -80.73   52
138  \w   -170.00 -82.00   0.50    6.00    -- -100.00 -72.00 -93.67  176
139  \w   -167.00 -80.00   0.50    6.00    -- -100.00 -76.00  80.91  174
140  \w   -168.00 -81.00   0.50    6.00    -- -100.00 -73.00 141.00  174
141  \w   -170.00 -84.00   0.50    6.00    -- -100.00 -67.00 110.52  172
142  \w   -168.00 -80.00   0.50    6.00    -- -100.00 -76.00-127.39  176
;
_diffrn_measurement_device 'four-circle diffractometer'
_diffrn_measurement_device_type 'ROD, Synergy Custom DW system, Pilatus 200K'
_diffrn_measurement_method '\w scans'
_diffrn_radiation_type CuK\a
_diffrn_radiation_wavelength 1.54184
_diffrn_reflns_av_R_equivalents 0.0791
_diffrn_reflns_av_unetI/netI 0.0312
_diffrn_reflns_Laue_measured_fraction_full 0.999
_diffrn_reflns_Laue_measured_fraction_max 0.997
_diffrn_reflns_limit_h_max 17
_diffrn_reflns_limit_h_min -17
_diffrn_reflns_limit_k_max 23
_diffrn_reflns_limit_k_min -23
_diffrn_reflns_limit_l_max 27
_diffrn_reflns_limit_l_min -25
_diffrn_reflns_number 230246
_diffrn_reflns_point_group_measured_fraction_full 0.999
_diffrn_reflns_point_group_measured_fraction_max 0.997
_diffrn_reflns_theta_full 67.684
_diffrn_reflns_theta_max 74.503
_diffrn_reflns_theta_min 3.426
_exptl_absorpt_coefficient_mu 3.483
_exptl_absorpt_correction_T_max 1.00000
_exptl_absorpt_correction_T_min 0.79258
_exptl_absorpt_correction_type multi-scan
_exptl_absorpt_process_details
;
CrysAlisPro 1.171.40.84a (Rigaku Oxford Diffraction, 2020)
Empirical absorption correction using spherical harmonics,
implemented in SCALE3 ABSPACK scaling algorithm.
;
_exptl_crystal_colour orange
_exptl_crystal_colour_primary orange
_exptl_crystal_density_diffrn 1.339
_exptl_crystal_description block
_exptl_crystal_F_000 2255
_exptl_crystal_size_max 0.246
_exptl_crystal_size_mid 0.167
_exptl_crystal_size_min 0.159
_refine_diff_density_max 0.506
_refine_diff_density_min -0.798
_refine_diff_density_rms 0.067
_refine_ls_extinction_coef 0.00172(13)
_refine_ls_extinction_expression Fc^*^=kFc[1+0.001xFc^2^\l^3^/sin(2\q)]^-1/4^
_refine_ls_extinction_method 'SHELXL-2018/3 (Sheldrick 2018)'
_refine_ls_goodness_of_fit_ref 1.062
_refine_ls_hydrogen_treatment constr
_refine_ls_matrix_type full
_refine_ls_number_parameters 1399
_refine_ls_number_reflns 22022
_refine_ls_number_restraints 63
_refine_ls_restrained_S_all 1.062
_refine_ls_R_factor_all 0.0802
_refine_ls_R_factor_gt 0.0668
_refine_ls_shift/su_max 0.001
_refine_ls_shift/su_mean 0.000
_refine_ls_structure_factor_coef Fsqd
_refine_ls_weighting_details 'w=1/[\s^2^(Fo^2^)+(0.1210P)^2^+2.4329P] where P=(Fo^2^+2Fc^2^)/3'
_refine_ls_weighting_scheme calc
_refine_ls_wR_factor_gt 0.1897
_refine_ls_wR_factor_ref 0.2016
_reflns_Friedel_coverage 0.000
_reflns_number_gt 17240
_reflns_number_total 22022
_reflns_threshold_expression 'I > 2\s(I)'
_cod_data_source_file d4cc02155j2.cif
_cod_data_source_block prios02_tilley
_cod_depositor_comments 'Adding full bibliography for 7133376--7133380.cif.'
_cod_database_code 7133380
_shelx_shelxl_version_number 2018/3
_shelx_space_group_comment
;
The symmetry employed for this shelxl refinement is uniquely defined
by the following loop, which should always be used as a source of
symmetry information in preference to the above space-group names.
They are only intended as comments.
;
_olex2_refinement_description
;
1. Fixed Uiso
 At 1.2 times of:
  All C(H) groups
 At 1.5 times of:
  All C(H,H,H) groups
2. Shared sites
{Fe1, Mn1A}
{Mn1, Fe1A}
3. Uiso/Uaniso restraints and constraints
Uanis(Fe1) = Uanis(Mn1A)
Uanis(Mn1) = Uanis(Fe1A)
Uanis(C91) = Uanis(C113)
4. Rigid body (RIGU) restrains
 C96, C104, C97, C98, C102, C99, C103, C100, C101
 with sigma for 1-2 distances of 0.001 and sigma for 1-3 distances of 0.001
5. Others
 Sof(C96)=Sof(H96a)=Sof(H96b)=Sof(H96c)=Sof(C97)=Sof(C98)=Sof(C99)=Sof(H99)=
 Sof(C100)=Sof(C101)=Sof(H101)=Sof(C102)=Sof(C103)=Sof(H10a)=Sof(H10b)=
 Sof(H10c)=Sof(C104)=Sof(H10d)=Sof(H10e)=Sof(H10f)=1-FVAR(1)
 Sof(C69)=Sof(C70)=Sof(C71)=Sof(H71)=Sof(C72)=Sof(C73)=Sof(H73)=Sof(C74)=
 Sof(C82)=Sof(H82a)=Sof(H82b)=Sof(H82c)=Sof(C86)=Sof(H86a)=Sof(H86b)=Sof(H86c)=
 Sof(C92)=Sof(H92a)=Sof(H92b)=Sof(H92c)=FVAR(1)
 Sof(C105)=Sof(H10g)=Sof(H10h)=Sof(H10i)=Sof(C106)=Sof(H10j)=Sof(H10k)=
 Sof(H10l)=Sof(C107)=Sof(C108)=Sof(H108)=Sof(C109)=Sof(C110)=Sof(H110)=
 Sof(C111)=Sof(C112)=Sof(C113)=Sof(H11a)=Sof(H11b)=Sof(H11c)=1-FVAR(2)
 Sof(C76)=Sof(C77)=Sof(C78)=Sof(H78)=Sof(C79)=Sof(C80)=Sof(H80)=Sof(C81)=
 Sof(C90)=Sof(H90a)=Sof(H90b)=Sof(H90c)=Sof(C91)=Sof(H91a)=Sof(H91b)=Sof(H91c)=
 Sof(C93)=Sof(H93a)=Sof(H93b)=Sof(H93c)=FVAR(2)
 Sof(C75)=Sof(H75a)=Sof(H75b)=Sof(H75c)=Sof(N24)=Sof(C84)=FVAR(3)
 Fixed Sof: Fe1(0.5) Mn1(0.5) Mn1A(0.5) Fe1A(0.5)
6.a Aromatic/amide H refined with riding coordinates:
 C11(H11), C15(H15), C19(H19), C21(H21), C23(H23), C25(H25), C26(H26),
 C28(H28), C30(H30), C32(H32), C33(H33), C35(H35), C36(H36), C37(H37), C38(H38),
  C40(H40), C41(H41), C45(H45), C46(H46), C60(H60), C61(H61), C62(H62),
 C66(H66), C67(H67), C68(H68), C71(H71), C73(H73), C78(H78), C80(H80), C83(H83),
  C99(H99), C101(H101), C108(H108), C110(H110)
6.b Fitted hexagon refined as free rotating group:
 C69(C70,C71,C72,C73,C74), C76(C77,C78,C79,C80,C81), C97(C98,C99,C100,C101,
 C102), C107(C108,C109,C110,C111,C112)
6.c Idealised Me refined as rotating group:
 C18(H18a,H18b,H18c), C44(H44a,H44b,H44c), C48(H48a,H48b,H48c), C52(H52a,H52b,
 H52c), C54(H54a,H54b,H54c), C55(H55a,H55b,H55c), C57(H57a,H57b,H57c), C1A(H1Aa,
 H1Ab,H1Ac), C58(H58a,H58b,H58c), C64(H64a,H64b,H64c), C75(H75a,H75b,H75c),
 C82(H82a,H82b,H82c), C86(H86a,H86b,H86c), C87(H87a,H87b,H87c), C89(H89a,H89b,
 H89c), C90(H90a,H90b,H90c), C91(H91a,H91b,H91c), C92(H92a,H92b,H92c), C93(H93a,
 H93b,H93c), C95(H95a,H95b,H95c), C96(H96a,H96b,H96c), C103(H10a,H10b,H10c),
 C104(H10d,H10e,H10f), C105(H10g,H10h,H10i), C106(H10j,H10k,H10l), C113(H11a,
 H11b,H11c)
;
_smtbx_masks_special_details
;
A solvent mask was calculated and 176 electrons were 
found in a volume of 628 A^3 in 1 void per unit cell. 
This is consistent with the presence of 
three molecules of acetonitrile per Asymmetric Unit 
which account for 174 electrons 
per unit cell.
;
_olex2_submission_special_instructions 'No special instructions were received'
_oxdiff_exptl_absorpt_empirical_details
;
Empirical correction (ABSPACK) includes:
- Absorption correction using spherical harmonics
- Frame scaling
;

loop_
_space_group_symop_operation_xyz
'x, y, z'
'-x, -y, -z'

loop_
_atom_site_label
_atom_site_type_symbol
_atom_site_fract_x
_atom_site_fract_y
_atom_site_fract_z
_atom_site_U_iso_or_equiv
_atom_site_adp_type
_atom_site_occupancy
_atom_site_site_symmetry_order
_atom_site_calc_flag
_atom_site_refinement_flags_posn
_atom_site_refinement_flags_adp
_atom_site_refinement_flags_occupancy
_atom_site_disorder_assembly
_atom_site_disorder_group
Fe1 Fe 0.54660(3) 0.60173(3) 0.24792(2) 0.04068(13) Uani 0.5 1 d . . P A 1
Mn1 Mn 0.56790(3) 0.75531(3) 0.27926(2) 0.04806(14) Uani 0.5 1 d . . P A 1
Cl1 Cl 0.64701(5) 0.62246(4) 0.31333(3) 0.04821(17) Uani 1 1 d . . . . .
Cl2 Cl 0.56917(5) 0.71522(4) 0.18071(3) 0.05009(18) Uani 1 1 d . . . . .
S1 S 0.71675(8) 0.20193(6) 0.37750(5) 0.0703(3) Uani 1 1 d . . . . .
N1 N 0.40680(18) 0.51874(14) 0.36786(11) 0.0447(5) Uani 1 1 d . . . . .
N2 N 0.48625(17) 0.51588(14) 0.32073(10) 0.0435(5) Uani 1 1 d . . . . .
N3 N 0.64866(17) 0.48914(15) 0.22723(11) 0.0450(5) Uani 1 1 d . . . . .
N4 N 0.37965(16) 0.67319(14) 0.28337(10) 0.0420(5) Uani 1 1 d . . . . .
N5 N 0.41822(16) 0.73954(14) 0.34630(11) 0.0436(5) Uani 1 1 d . . . . .
N6 N 0.40252(18) 0.44764(14) 0.38568(11) 0.0465(5) Uani 1 1 d . . . . .
N7 N 0.45267(17) 0.58213(15) 0.19233(11) 0.0458(5) Uani 1 1 d . . . . .
N8 N 0.75320(17) 0.54487(15) 0.15093(11) 0.0480(6) Uani 1 1 d . . . . .
N9 N 0.56759(19) 0.84333(15) 0.44414(12) 0.0510(6) Uani 1 1 d . . . . .
O1 O 0.7224(2) 0.15004(16) 0.43348(12) 0.0769(7) Uani 1 1 d . . . . .
N10 N 0.47351(18) 0.53949(16) 0.14812(11) 0.0511(6) Uani 1 1 d . . . . .
N11 N 0.38157(18) 0.53757(18) 0.14102(12) 0.0553(7) Uani 1 1 d . . . . .
N12 N 0.62122(19) 0.81883(16) 0.38851(13) 0.0533(6) Uani 1 1 d . . . . .
N13 N 0.56095(18) 0.79237(15) 0.36862(12) 0.0503(6) Uani 1 1 d . . . . .
N14 N 0.4590(2) 0.86521(17) 0.25094(14) 0.0600(7) Uani 1 1 d . . . . .
C1 C 0.5320(2) 0.44379(17) 0.30838(13) 0.0470(6) Uani 1 1 d . . . . .
C2 C 0.3902(2) 0.77592(17) 0.39643(14) 0.0463(6) Uani 1 1 d . . . . .
N15 N 0.8053(2) 0.7432(2) 0.24075(14) 0.0640(8) Uani 1 1 d . . . . .
N16 N 1.0541(2) 0.6090(3) 0.23604(16) 0.0758(10) Uani 1 1 d . . . . .
N17 N 0.8779(2) 0.71847(19) 0.05814(13) 0.0674(8) Uani 1 1 d . . . . .
C3 C 0.7265(2) 0.48176(18) 0.17525(13) 0.0471(6) Uani 1 1 d . . . . .
N18 N 0.9172(2) 0.6188(2) 0.01658(13) 0.0660(8) Uani 1 1 d . . . . .
N19 N 0.6583(2) 0.83661(19) 0.23937(14) 0.0645(8) Uani 1 1 d . . . . .
N1A N 0.9904(2) 0.5231(2) 0.23048(13) 0.0662(8) Uani 1 1 d . . . . .
C4 C 0.6196(2) 0.42918(18) 0.25547(14) 0.0499(7) Uani 1 1 d . . . . .
C5 C 0.3452(2) 0.40602(18) 0.49632(14) 0.0494(7) Uani 1 1 d . . . . .
C6 C 0.3464(2) 0.71563(17) 0.33168(13) 0.0439(6) Uani 1 1 d . . . . .
F1 F 0.7939(3) 0.1820(2) 0.25965(14) 0.1378(14) Uani 1 1 d . . . . .
C7 C 0.4698(2) 0.80009(17) 0.41017(14) 0.0473(6) Uani 1 1 d . . . . .
C8 C 0.3496(2) 0.60664(19) 0.21401(13) 0.0485(7) Uani 1 1 d . . . . .
C9 C 0.6092(2) 0.87999(18) 0.47796(15) 0.0504(7) Uani 1 1 d . . . . .
C10 C 0.3105(2) 0.65259(18) 0.26535(13) 0.0459(6) Uani 1 1 d . . . . .
C11 C 0.2902(2) 0.7929(2) 0.43383(15) 0.0544(7) Uani 1 1 d . . . . .
H11 H 0.274295 0.817654 0.470013 0.065 Uiso 1 1 calc R U . . .
N20 N 1.0778(2) 0.5370(3) 0.23304(15) 0.0762(10) Uani 1 1 d . . . . .
C12 C 0.3226(2) 0.43122(18) 0.43661(13) 0.0475(6) Uani 1 1 d . . . . .
O2 O 0.6188(3) 0.2263(2) 0.36100(18) 0.1041(11) Uani 1 1 d . . . . .
N21 N 0.9312(2) 0.6851(2) 0.00657(14) 0.0694(8) Uani 1 1 d . . . . .
C13 C 0.7729(2) 0.4127(2) 0.15034(15) 0.0566(8) Uani 1 1 d . . . . .
C14 C 0.8258(2) 0.5420(2) 0.09907(14) 0.0526(7) Uani 1 1 d . . . . .
C15 C 0.4734(2) 0.83267(18) 0.45933(15) 0.0499(7) Uani 1 1 d . . . . .
H15 H 0.421539 0.844970 0.495785 0.060 Uiso 1 1 calc R U . . .
C16 C 0.8544(2) 0.6107(2) 0.07425(14) 0.0540(7) Uani 1 1 d . . . . .
N22 N 0.3651(3) 0.88541(19) 0.24031(16) 0.0697(8) Uani 1 1 d . . . . .
C17 C 0.2434(2) 0.73342(19) 0.36507(15) 0.0510(7) Uani 1 1 d . . . . .
C18 C 0.4508(3) 0.3953(2) 0.50744(16) 0.0588(8) Uani 1 1 d . . . . .
H18A H 0.499044 0.351527 0.488563 0.088 Uiso 1 1 calc R U . . .
H18B H 0.448493 0.387794 0.552866 0.088 Uiso 1 1 calc R U . . .
H18C H 0.473217 0.439775 0.488102 0.088 Uiso 1 1 calc R U . . .
C19 C 0.3037(2) 0.5779(2) 0.18122(15) 0.0556(8) Uani 1 1 d . . . . .
H19 H 0.232547 0.584832 0.185799 0.067 Uiso 1 1 calc R U . . .
C20 C 0.6348(3) 0.8437(2) 0.53501(17) 0.0574(8) Uani 1 1 d . . . . .
N23 N 0.3478(3) 0.9577(2) 0.2141(2) 0.0832(10) Uani 1 1 d . . . . .
C21 C 0.8291(3) 0.6743(2) 0.10050(15) 0.0590(8) Uani 1 1 d . . . . .
H21 H 0.786101 0.685258 0.140261 0.071 Uiso 1 1 calc R U . . .
C22 C 0.3787(2) 0.4889(2) 0.09924(15) 0.0581(9) Uani 1 1 d . . . . .
C23 C 0.4789(2) 0.39938(19) 0.35020(14) 0.0515(7) Uani 1 1 d . . . . .
H23 H 0.492467 0.346734 0.353549 0.062 Uiso 1 1 calc R U . . .
C24 C 0.3654(2) 0.5186(2) 0.03861(16) 0.0590(9) Uani 1 1 d . . . . .
C25 C 0.3650(2) 0.4688(3) -0.00021(16) 0.0640(10) Uani 1 1 d . . . . .
H25 H 0.355906 0.487217 -0.042119 0.077 Uiso 1 1 calc R U . . .
C26 C 0.2054(2) 0.6708(2) 0.29451(15) 0.0560(8) Uani 1 1 d . . . . .
H26 H 0.158465 0.656213 0.279208 0.067 Uiso 1 1 calc R U . . .
F2 F 0.7713(4) 0.0849(2) 0.31960(17) 0.1488(16) Uani 1 1 d . . . . .
C27 C 0.2271(2) 0.4404(2) 0.42395(14) 0.0549(7) Uani 1 1 d . . . . .
C28 C 0.2675(3) 0.3901(2) 0.54430(14) 0.0557(8) Uani 1 1 d . . . . .
H28 H 0.280739 0.372571 0.585474 0.067 Uiso 1 1 calc R U . . .
C29 C 0.3775(2) 0.3942(3) 0.02060(17) 0.0656(10) Uani 1 1 d . . . . .
C30 C 0.6619(2) 0.9840(2) 0.48480(19) 0.0601(8) Uani 1 1 d . . . . .
H30 H 0.673004 1.031172 0.467389 0.072 Uiso 1 1 calc R U . . .
C31 C 0.1707(3) 0.3988(2) 0.53446(15) 0.0596(8) Uani 1 1 d . . . . .
C32 C 0.2170(2) 0.7731(2) 0.41699(16) 0.0588(8) Uani 1 1 d . . . . .
H32 H 0.148397 0.786026 0.440230 0.071 Uiso 1 1 calc R U . . .
C33 C 0.1733(2) 0.7095(2) 0.34461(16) 0.0597(8) Uani 1 1 d . . . . .
H33 H 0.103616 0.720474 0.366036 0.072 Uiso 1 1 calc R U . . .
C34 C 0.6211(2) 0.94993(18) 0.45161(16) 0.0538(7) Uani 1 1 d . . . . .
C35 C 0.1519(3) 0.4236(2) 0.47428(15) 0.0613(9) Uani 1 1 d . . . . .
H35 H 0.086030 0.429321 0.467130 0.074 Uiso 1 1 calc R U . . .
C36 C 0.6650(3) 0.3578(2) 0.23522(16) 0.0612(8) Uani 1 1 d . . . . .
H36 H 0.643525 0.315926 0.258029 0.073 Uiso 1 1 calc R U . . .
F3 F 0.8957(3) 0.1215(3) 0.32613(19) 0.1595(18) Uani 1 1 d . . . . .
C37 C 0.3896(3) 0.3675(3) 0.08211(18) 0.0685(10) Uani 1 1 d . . . . .
H37 H 0.397563 0.315975 0.096725 0.082 Uiso 1 1 calc R U . . .
C38 C 0.8498(3) 0.4125(2) 0.09486(16) 0.0647(9) Uani 1 1 d . . . . .
H38 H 0.884021 0.367891 0.075917 0.078 Uiso 1 1 calc R U . . .
C39 C 0.9541(3) 0.6394(3) 0.23651(16) 0.0665(10) Uani 1 1 d . . . . .
C40 C 0.8739(2) 0.4767(2) 0.06921(15) 0.0617(9) Uani 1 1 d . . . . .
H40 H 0.923343 0.477858 0.030986 0.074 Uiso 1 1 calc R U . . .
C41 C 0.7406(3) 0.3505(2) 0.18203(17) 0.0667(9) Uani 1 1 d . . . . .
H41 H 0.771104 0.303390 0.166630 0.080 Uiso 1 1 calc R U . . .
O3 O 0.7594(3) 0.2613(2) 0.3702(2) 0.1163(13) Uani 1 1 d . . . . .
C42 C 0.3902(3) 0.4144(3) 0.12293(16) 0.0659(10) Uani 1 1 d . . . . .
C43 C 0.6865(3) 0.9513(2) 0.5421(2) 0.0637(9) Uani 1 1 d . . . . .
C44 C 0.2049(3) 0.4678(3) 0.35882(17) 0.0793(12) Uani 1 1 d . . . . .
H44A H 0.201661 0.520870 0.348281 0.119 Uiso 1 1 calc R U . . .
H44B H 0.139233 0.461372 0.357722 0.119 Uiso 1 1 calc R U . . .
H44C H 0.259452 0.439090 0.328138 0.119 Uiso 1 1 calc R U . . .
C45 C 0.9128(2) 0.5849(2) 0.23260(15) 0.0619(9) Uani 1 1 d . . . . .
H45 H 0.843807 0.590331 0.231617 0.074 Uiso 1 1 calc R U . . .
C46 C 0.6727(3) 0.8813(2) 0.56735(19) 0.0653(9) Uani 1 1 d . . . . .
H46 H 0.689268 0.858797 0.607082 0.078 Uiso 1 1 calc R U . . .
C47 C 0.5000(3) 0.9242(2) 0.23181(18) 0.0669(9) Uani 1 1 d . . . . .
C48 C 0.3531(3) 0.5997(3) 0.01433(19) 0.0723(10) Uani 1 1 d . . . . .
H48A H 0.285671 0.629680 0.034316 0.108 Uiso 1 1 calc R U . . .
H48B H 0.358971 0.607108 -0.031453 0.108 Uiso 1 1 calc R U . . .
H48C H 0.406583 0.615253 0.024269 0.108 Uiso 1 1 calc R U . . .
C49 C 0.7594(3) 0.8168(3) 0.23758(17) 0.0659(9) Uani 1 1 d . . . . .
C50 C 0.9059(3) 0.7198(3) 0.23722(17) 0.0699(10) Uani 1 1 d . . . . .
C51 C 0.6075(3) 0.9097(2) 0.23196(18) 0.0693(9) Uani 1 1 d . . . . .
C52 C 1.1078(3) 0.4687(3) 0.1138(2) 0.0772(11) Uani 1 1 d . . . . .
H52A H 1.062454 0.519795 0.108797 0.116 Uiso 1 1 calc R U . . .
H52B H 1.125663 0.447342 0.074212 0.116 Uiso 1 1 calc R U . . .
H52C H 1.170343 0.469666 0.124938 0.116 Uiso 1 1 calc R U . . .
C53 C 1.0546(3) 0.4222(3) 0.1649(2) 0.0779(11) Uani 1 1 d . . . . .
C54 C 0.5922(3) 0.9881(2) 0.39002(19) 0.0690(9) Uani 1 1 d . . . . .
H54A H 0.646016 0.966759 0.355190 0.104 Uiso 1 1 calc R U . . .
H54B H 0.584218 1.041658 0.386647 0.104 Uiso 1 1 calc R U . . .
H54C H 0.527472 0.980773 0.388000 0.104 Uiso 1 1 calc R U . . .
C55 C 0.0877(3) 0.3820(3) 0.58834(18) 0.0841(13) Uani 1 1 d . . . . .
H55A H 0.112707 0.331429 0.609538 0.126 Uiso 1 1 calc R U . . .
H55B H 0.027626 0.385567 0.572132 0.126 Uiso 1 1 calc R U . . .
H55C H 0.068809 0.418184 0.618414 0.126 Uiso 1 1 calc R U . . .
C56 C 0.9948(3) 0.4488(3) 0.2208(2) 0.0755(12) Uani 1 1 d . . . . .
C57 C 0.7283(4) 0.9901(3) 0.5784(3) 0.0870(13) Uani 1 1 d . . . . .
H57A H 0.673078 1.013888 0.611573 0.131 Uiso 1 1 calc R U . . .
H57B H 0.756075 1.028269 0.549612 0.131 Uiso 1 1 calc R U . . .
H57C H 0.782653 0.953373 0.597530 0.131 Uiso 1 1 calc R U . . .
C1A C 0.6249(3) 0.7665(2) 0.5624(2) 0.0716(10) Uani 1 1 d . . . . .
H1AA H 0.552304 0.768594 0.575226 0.107 Uiso 1 1 calc R U . . .
H1AB H 0.656909 0.748704 0.599174 0.107 Uiso 1 1 calc R U . . .
H1AC H 0.659112 0.732246 0.530557 0.107 Uiso 1 1 calc R U . . .
C58 C 0.3785(3) 0.3421(3) -0.0224(2) 0.0838(13) Uani 1 1 d . . . . .
H58A H 0.317193 0.324784 -0.007669 0.126 Uiso 1 1 calc R U . . .
H58B H 0.439712 0.299092 -0.022443 0.126 Uiso 1 1 calc R U . . .
H58C H 0.379278 0.368378 -0.065298 0.126 Uiso 1 1 calc R U . . .
C59 C 0.8131(4) 0.8711(3) 0.2305(2) 0.0842(13) Uani 1 1 d . . . . .
C60 C 0.6554(4) 0.9661(3) 0.2235(2) 0.0810(12) Uani 1 1 d . . . . .
H60 H 0.617336 1.017167 0.217355 0.097 Uiso 1 1 calc R U . . .
C61 C 0.4287(4) 0.9837(3) 0.2083(2) 0.0859(12) Uani 1 1 d . . . . .
H61 H 0.434551 1.032378 0.191632 0.103 Uiso 1 1 calc R U . . .
C62 C 0.9644(3) 0.7698(3) 0.2313(2) 0.0883(14) Uani 1 1 d . . . . .
H62 H 1.036017 0.750893 0.229517 0.106 Uiso 1 1 calc R U . . .
C63 C 0.7954(5) 0.1456(3) 0.3181(2) 0.1060(18) Uani 1 1 d . . . . .
C64 C 0.4038(4) 0.3843(3) 0.18964(19) 0.0912(14) Uani 1 1 d . . . . .
H64A H 0.412645 0.330356 0.196679 0.137 Uiso 1 1 calc R U . . .
H64B H 0.343087 0.409112 0.219290 0.137 Uiso 1 1 calc R U . . .
H64C H 0.464334 0.393930 0.196232 0.137 Uiso 1 1 calc R U . . .
C65 C 0.9410(4) 0.4070(4) 0.2672(3) 0.1051(19) Uani 1 1 d . . . . .
C66 C 0.9190(4) 0.8436(4) 0.2283(3) 0.0964(16) Uani 1 1 d . . . . .
H66 H 0.958078 0.877040 0.224755 0.116 Uiso 1 1 calc R U . . .
C67 C 0.7563(4) 0.9468(3) 0.2241(2) 0.0924(14) Uani 1 1 d . . . . .
H67 H 0.788807 0.984585 0.220272 0.111 Uiso 1 1 calc R U . . .
C68 C 0.9515(5) 0.3340(4) 0.2565(5) 0.143(3) Uani 1 1 d . . . . .
H68 H 0.916337 0.303533 0.287239 0.171 Uiso 1 1 calc R U . . .
C69 C 0.8960(3) 0.78512(19) 0.0671(2) 0.0624(17) Uani 0.632(7) 1 d G . P B 1
C70 C 0.9918(3) 0.7887(2) 0.0697(2) 0.0690(19) Uani 0.632(7) 1 d G . P B 1
C71 C 1.0048(3) 0.8565(3) 0.0745(2) 0.0755(19) Uani 0.632(7) 1 d G . P B 1
H71 H 1.070272 0.858965 0.076264 0.091 Uiso 0.632(7) 1 calc R U P B 1
C72 C 0.9222(4) 0.9207(2) 0.0767(2) 0.080(2) Uani 0.632(7) 1 d G . P B 1
C73 C 0.8264(3) 0.91708(19) 0.0742(2) 0.080(2) Uani 0.632(7) 1 d G . P B 1
H73 H 0.769950 0.960950 0.075694 0.096 Uiso 0.632(7) 1 calc R U P B 1
C74 C 0.8134(3) 0.8493(2) 0.0694(2) 0.0634(16) Uani 0.632(7) 1 d G . P B 1
C75 C 0.2851(4) 0.5997(3) 0.5202(3) 0.0734(16) Uani 0.754(8) 1 d . . P . .
H75A H 0.338040 0.593182 0.481523 0.110 Uiso 0.754(8) 1 calc R U P . .
H75B H 0.299698 0.554769 0.550744 0.110 Uiso 0.754(8) 1 calc R U P . .
H75C H 0.284396 0.642970 0.538104 0.110 Uiso 0.754(8) 1 calc R U P . .
C76 C 0.2681(4) 0.9941(4) 0.1816(3) 0.070(2) Uani 0.584(8) 1 d G . P C 1
C77 C 0.2819(4) 1.0178(4) 0.1171(3) 0.080(3) Uani 0.584(8) 1 d G . P C 1
C78 C 0.1982(6) 1.0597(5) 0.0907(2) 0.099(3) Uani 0.584(8) 1 d G . P C 1
H78 H 0.207667 1.075874 0.046709 0.119 Uiso 0.584(8) 1 calc R U P C 1
C79 C 0.1008(5) 1.0779(4) 0.1287(3) 0.101(4) Uani 0.584(8) 1 d G . P C 1
C80 C 0.0870(4) 1.0541(4) 0.1931(3) 0.085(2) Uani 0.584(8) 1 d G . P C 1
H80 H 0.020418 1.066577 0.219096 0.102 Uiso 0.584(8) 1 calc R U P C 1
C81 C 0.1707(5) 1.0122(4) 0.2195(2) 0.072(2) Uani 0.584(8) 1 d G . P C 1
N24 N 0.1083(4) 0.6216(4) 0.4941(3) 0.103(2) Uani 0.754(8) 1 d . . P . .
C82 C 1.0828(5) 0.7189(5) 0.0697(4) 0.080(2) Uani 0.632(7) 1 d . . P B 1
H82A H 1.058530 0.675259 0.088908 0.119 Uiso 0.632(7) 1 calc R U P B 1
H82B H 1.128797 0.724252 0.093937 0.119 Uiso 0.632(7) 1 calc R U P B 1
H82C H 1.119748 0.712370 0.026235 0.119 Uiso 0.632(7) 1 calc R U P B 1
C83 C 1.0613(4) 0.3491(3) 0.1572(4) 0.1096(18) Uani 1 1 d . . . . .
H83 H 1.101783 0.330227 0.119232 0.132 Uiso 1 1 calc R U . . .
C84 C 0.1852(4) 0.6118(3) 0.5056(3) 0.0748(16) Uani 0.754(8) 1 d . . P . .
C85 C 0.2544(7) 0.8125(4) 0.1437(5) 0.140(3) Uani 1 1 d . . . . .
C86 C 0.7081(6) 0.8470(4) 0.0663(3) 0.074(2) Uani 0.632(7) 1 d . . P B 1
H86A H 0.712301 0.828605 0.027021 0.112 Uiso 0.632(7) 1 calc R U P B 1
H86B H 0.660316 0.897376 0.067404 0.112 Uiso 0.632(7) 1 calc R U P B 1
H86C H 0.683874 0.813527 0.102323 0.112 Uiso 0.632(7) 1 calc R U P B 1
C87 C 0.8771(5) 0.4359(5) 0.3259(3) 0.144(3) Uani 1 1 d . . . . .
H87A H 0.816497 0.475678 0.316445 0.217 Uiso 1 1 calc R U . . .
H87B H 0.916571 0.455827 0.345225 0.217 Uiso 1 1 calc R U . . .
H87C H 0.855589 0.395315 0.355159 0.217 Uiso 1 1 calc R U . . .
C88 C 1.0147(6) 0.3053(4) 0.1995(5) 0.146(3) Uani 1 1 d . . . . .
C89 C 0.3478(6) 0.8069(5) 0.1040(4) 0.143(3) Uani 1 1 d . . . . .
H89A H 0.359679 0.771190 0.074544 0.215 Uiso 1 1 calc R U . . .
H89B H 0.401525 0.789460 0.128648 0.215 Uiso 1 1 calc R U . . .
H89C H 0.348974 0.855923 0.080315 0.215 Uiso 1 1 calc R U . . .
C90 C 0.1561(8) 0.9867(7) 0.2880(5) 0.094(4) Uani 0.584(8) 1 d . . P C 1
H90A H 0.168603 0.932319 0.295123 0.141 Uiso 0.584(8) 1 calc R U P C 1
H90B H 0.085861 1.010801 0.308685 0.141 Uiso 0.584(8) 1 calc R U P C 1
H90C H 0.204296 0.999907 0.305547 0.141 Uiso 0.584(8) 1 calc R U P C 1
C91 C 0.3884(9) 0.9962(8) 0.0734(5) 0.110(3) Uani 0.584(8) 1 d . . P C 1
H91A H 0.422940 1.034225 0.070439 0.165 Uiso 0.584(8) 1 calc R U P C 1
H91B H 0.380639 0.992941 0.031306 0.165 Uiso 0.584(8) 1 calc R U P C 1
H91C H 0.429282 0.947677 0.090508 0.165 Uiso 0.584(8) 1 calc R U P C 1
N25 N 0.1767(7) 0.8201(6) 0.1787(6) 0.258(6) Uani 1 1 d . . . . .
C92 C 0.9379(8) 0.9933(5) 0.0825(4) 0.105(3) Uani 0.632(7) 1 d . . P B 1
H92A H 0.909518 1.005101 0.125882 0.158 Uiso 0.632(7) 1 calc R U P B 1
H92B H 0.903092 1.033362 0.053538 0.158 Uiso 0.632(7) 1 calc R U P B 1
H92C H 1.011278 0.988842 0.071974 0.158 Uiso 0.632(7) 1 calc R U P B 1
C93 C 0.0135(10) 1.1334(7) 0.0997(5) 0.120(4) Uani 0.584(8) 1 d . . P C 1
H93A H 0.030991 1.180255 0.082591 0.179 Uiso 0.584(8) 1 calc R U P C 1
H93B H -0.049535 1.143265 0.132111 0.179 Uiso 0.584(8) 1 calc R U P C 1
H93C H 0.003274 1.112343 0.065670 0.179 Uiso 0.584(8) 1 calc R U P C 1
S2 S 0.4363(2) 0.86396(12) -0.09160(13) 0.1588(9) Uani 1 1 d . . . . .
F4 F 0.2921(4) 0.8633(3) -0.1449(3) 0.1738(18) Uani 1 1 d . . . . .
F5 F 0.3922(7) 0.7548(4) -0.1251(4) 0.228(3) Uani 1 1 d . . . . .
O4 O 0.4870(7) 0.8125(4) -0.0492(4) 0.221(4) Uani 1 1 d . . . . .
O5 O 0.3844(8) 0.9351(4) -0.0777(5) 0.277(6) Uani 1 1 d . . . . .
C94 C 0.3457(11) 0.8207(7) -0.1007(6) 0.178(4) Uani 1 1 d . . . . .
O6 O 0.4998(7) 0.8683(5) -0.1558(4) 0.215(3) Uani 1 1 d . . . . .
F6 F 0.2913(10) 0.8057(8) -0.0492(4) 0.371(8) Uani 1 1 d . . . . .
C95 C 1.0202(8) 0.2277(4) 0.1927(8) 0.239(7) Uani 1 1 d . . . . .
H95A H 0.994483 0.202447 0.233740 0.359 Uiso 1 1 calc R U . . .
H95B H 1.091431 0.200184 0.176769 0.359 Uiso 1 1 calc R U . . .
H95C H 0.978270 0.229555 0.162910 0.359 Uiso 1 1 calc R U . . .
C96 C 0.833(2) 1.0346(13) 0.0378(13) 0.172(8) Uani 0.368(7) 1 d . . P B 2
H96A H 0.853056 1.047204 0.072722 0.258 Uiso 0.368(7) 1 calc R U P B 2
H96B H 0.762300 1.063329 0.036245 0.258 Uiso 0.368(7) 1 calc R U P B 2
H96C H 0.878431 1.046767 -0.002003 0.258 Uiso 0.368(7) 1 calc R U P B 2
C97 C 0.8570(9) 0.8008(5) 0.0529(4) 0.081(3) Uani 0.368(7) 1 d G . P B 2
C98 C 0.9434(8) 0.8216(7) 0.0518(4) 0.099(3) Uani 0.368(7) 1 d G . P B 2
C99 C 0.9363(9) 0.8966(7) 0.0491(5) 0.116(4) Uani 0.368(7) 1 d G . P B 2
H99 H 0.995350 0.910815 0.048305 0.140 Uiso 0.368(7) 1 calc R U P B 2
C100 C 0.8430(10) 0.9507(6) 0.0476(5) 0.121(5) Uani 0.368(7) 1 d G . P B 2
C101 C 0.7566(9) 0.9299(5) 0.0488(5) 0.099(3) Uani 0.368(7) 1 d G . P B 2
H101 H 0.692814 0.966954 0.047830 0.118 Uiso 0.368(7) 1 calc R U P B 2
C102 C 0.7637(8) 0.8550(5) 0.0515(4) 0.082(3) Uani 0.368(7) 1 d G . P B 2
C103 C 0.6680(13) 0.8355(9) 0.0474(8) 0.090(4) Uani 0.368(7) 1 d . . P B 2
H10A H 0.685409 0.804371 0.013582 0.136 Uiso 0.368(7) 1 calc R U P B 2
H10B H 0.614428 0.881609 0.038525 0.136 Uiso 0.368(7) 1 calc R U P B 2
H10C H 0.643060 0.808124 0.087605 0.136 Uiso 0.368(7) 1 calc R U P B 2
C104 C 1.0437(17) 0.7621(15) 0.0591(9) 0.115(5) Uani 0.368(7) 1 d . . P B 2
H10D H 1.029231 0.720286 0.089956 0.173 Uiso 0.368(7) 1 calc R U P B 2
H10E H 1.087041 0.783567 0.073612 0.173 Uiso 0.368(7) 1 calc R U P B 2
H10F H 1.079159 0.744064 0.018351 0.173 Uiso 0.368(7) 1 calc R U P B 2
C105 C -0.0417(12) 1.0818(13) 0.1388(8) 0.140(7) Uani 0.416(8) 1 d . . P C 2
H10G H -0.034272 1.122220 0.104518 0.209 Uiso 0.416(8) 1 calc R U P C 2
H10H H -0.095791 1.102083 0.173997 0.209 Uiso 0.416(8) 1 calc R U P C 2
H10I H -0.059972 1.043867 0.123734 0.209 Uiso 0.416(8) 1 calc R U P C 2
C106 C 0.1454(11) 0.9574(10) 0.3132(7) 0.084(4) Uani 0.416(8) 1 d . . P C 2
H10J H 0.075021 0.973565 0.337296 0.126 Uiso 0.416(8) 1 calc R U P C 2
H10K H 0.190113 0.975336 0.329959 0.126 Uiso 0.416(8) 1 calc R U P C 2
H10L H 0.168829 0.902676 0.316929 0.126 Uiso 0.416(8) 1 calc R U P C 2
C107 C 0.2424(6) 1.0198(7) 0.1414(5) 0.087(4) Uani 0.416(8) 1 d G . P C 2
C108 C 0.1514(8) 1.0479(8) 0.1198(4) 0.144(10) Uani 0.416(8) 1 d G . P C 2
H108 H 0.152257 1.068166 0.076911 0.173 Uiso 0.416(8) 1 calc R U P C 2
C109 C 0.0591(6) 1.0465(6) 0.1610(5) 0.094(4) Uani 0.416(8) 1 d G . P C 2
C110 C 0.0578(5) 1.0169(5) 0.2238(4) 0.077(3) Uani 0.416(8) 1 d G . P C 2
H110 H -0.005315 1.015896 0.251992 0.092 Uiso 0.416(8) 1 calc R U P C 2
C111 C 0.1488(6) 0.9887(6) 0.2454(4) 0.065(3) Uani 0.416(8) 1 d G . P C 2
C112 C 0.2411(5) 0.9902(6) 0.2042(5) 0.090(5) Uani 0.416(8) 1 d G . P C 2
C113 C 0.3401(14) 1.0181(12) 0.0935(7) 0.110(3) Uani 0.416(8) 1 d . . P C 2
H11A H 0.331717 1.011555 0.052556 0.165 Uiso 0.416(8) 1 calc R U P C 2
H11B H 0.395923 0.976505 0.106904 0.165 Uiso 0.416(8) 1 calc R U P C 2
H11C H 0.356317 1.065265 0.089903 0.165 Uiso 0.416(8) 1 calc R U P C 2
Mn1A Mn 0.54660(3) 0.60173(3) 0.24792(2) 0.04068(13) Uani 0.5 1 d . . P A 2
Fe1A Fe 0.56790(3) 0.75531(3) 0.27926(2) 0.04806(14) Uani 0.5 1 d . . P A 2

loop_
_atom_site_aniso_label
_atom_site_aniso_U_11
_atom_site_aniso_U_22
_atom_site_aniso_U_33
_atom_site_aniso_U_23
_atom_site_aniso_U_13
_atom_site_aniso_U_12
Fe1 0.0317(2) 0.0595(3) 0.0344(2) -0.01130(18) -0.00500(15) -0.01618(18)
Mn1 0.0424(2) 0.0647(3) 0.0422(3) -0.0150(2) -0.00024(18) -0.0240(2)
Cl1 0.0372(3) 0.0742(5) 0.0386(3) -0.0133(3) -0.0079(2) -0.0195(3)
Cl2 0.0475(4) 0.0674(4) 0.0358(3) -0.0087(3) -0.0035(3) -0.0197(3)
S1 0.0699(6) 0.0716(6) 0.0603(5) -0.0054(4) 0.0053(4) -0.0245(4)
N1 0.0412(12) 0.0598(15) 0.0350(11) -0.0092(10) -0.0025(9) -0.0191(10)
N2 0.0386(11) 0.0582(14) 0.0343(11) -0.0080(10) -0.0022(9) -0.0174(10)
N3 0.0341(11) 0.0637(15) 0.0361(11) -0.0106(10) -0.0045(9) -0.0120(10)
N4 0.0309(10) 0.0601(14) 0.0362(11) -0.0112(10) -0.0034(8) -0.0144(10)
N5 0.0338(11) 0.0597(14) 0.0401(12) -0.0158(10) 0.0008(9) -0.0179(10)
N6 0.0447(12) 0.0575(14) 0.0378(12) -0.0070(10) -0.0044(9) -0.0180(11)
N7 0.0337(11) 0.0702(16) 0.0373(12) -0.0158(11) -0.0051(9) -0.0166(10)
N8 0.0334(11) 0.0730(17) 0.0361(12) -0.0095(11) -0.0041(9) -0.0141(11)
N9 0.0424(12) 0.0644(16) 0.0533(14) -0.0248(12) 0.0036(10) -0.0250(11)
O1 0.0843(18) 0.0811(18) 0.0556(14) -0.0055(12) 0.0090(12) -0.0305(14)
N10 0.0355(11) 0.0842(18) 0.0413(12) -0.0222(12) -0.0049(9) -0.0216(11)
N11 0.0348(11) 0.096(2) 0.0457(13) -0.0287(13) -0.0033(10) -0.0247(12)
N12 0.0444(13) 0.0708(17) 0.0528(14) -0.0259(12) 0.0046(11) -0.0279(12)
N13 0.0416(12) 0.0663(16) 0.0496(14) -0.0222(12) 0.0026(10) -0.0247(11)
N14 0.0590(16) 0.0656(17) 0.0580(16) -0.0101(13) -0.0100(13) -0.0214(13)
C1 0.0456(15) 0.0578(17) 0.0369(14) -0.0073(12) -0.0045(11) -0.0164(13)
C2 0.0392(14) 0.0573(17) 0.0450(15) -0.0153(12) 0.0006(11) -0.0194(12)
N15 0.0528(15) 0.095(2) 0.0513(16) -0.0157(15) -0.0022(12) -0.0338(16)
N16 0.0474(16) 0.129(3) 0.0633(19) -0.0272(19) -0.0067(13) -0.0364(18)
N17 0.0682(18) 0.086(2) 0.0449(15) -0.0106(14) 0.0094(13) -0.0335(16)
C3 0.0334(13) 0.0685(19) 0.0352(13) -0.0104(12) -0.0031(10) -0.0098(12)
N18 0.0527(15) 0.091(2) 0.0435(15) -0.0082(14) 0.0069(12) -0.0198(15)
N19 0.0664(18) 0.084(2) 0.0530(16) -0.0109(14) -0.0024(13) -0.0414(16)
N1A 0.0427(14) 0.110(3) 0.0492(15) 0.0001(15) -0.0129(11) -0.0292(16)
C4 0.0439(15) 0.0613(18) 0.0416(15) -0.0092(13) -0.0053(12) -0.0125(13)
C5 0.0533(16) 0.0612(18) 0.0400(15) -0.0070(13) -0.0097(12) -0.0245(14)
C6 0.0341(13) 0.0603(17) 0.0402(14) -0.0136(12) -0.0019(10) -0.0175(12)
F1 0.173(3) 0.118(2) 0.0644(17) 0.0002(16) 0.0196(18) -0.004(2)
C7 0.0409(14) 0.0586(17) 0.0467(15) -0.0179(13) 0.0014(11) -0.0215(12)
C8 0.0335(13) 0.079(2) 0.0376(14) -0.0154(13) -0.0049(10) -0.0193(13)
C9 0.0405(14) 0.0610(18) 0.0571(18) -0.0273(14) 0.0017(12) -0.0218(13)
C10 0.0326(12) 0.0670(18) 0.0406(14) -0.0127(13) -0.0050(10) -0.0163(12)
C11 0.0435(15) 0.071(2) 0.0524(17) -0.0279(15) 0.0057(12) -0.0217(14)
N20 0.0447(15) 0.137(3) 0.0578(18) -0.0124(19) -0.0144(13) -0.0374(18)
C12 0.0493(15) 0.0621(18) 0.0362(14) -0.0057(12) -0.0039(11) -0.0269(13)
O2 0.075(2) 0.114(3) 0.102(3) -0.002(2) -0.0080(17) -0.0139(18)
N21 0.0602(17) 0.092(2) 0.0464(15) -0.0120(15) 0.0113(12) -0.0247(16)
C13 0.0430(15) 0.075(2) 0.0452(16) -0.0165(15) -0.0017(12) -0.0079(14)
C14 0.0345(13) 0.082(2) 0.0378(14) -0.0094(14) -0.0036(11) -0.0141(14)
C15 0.0403(14) 0.0597(18) 0.0533(17) -0.0213(14) 0.0025(12) -0.0203(13)
C16 0.0394(14) 0.084(2) 0.0365(14) -0.0093(14) -0.0026(11) -0.0178(14)
N22 0.0688(19) 0.072(2) 0.072(2) -0.0172(16) -0.0206(15) -0.0158(15)
C17 0.0338(13) 0.071(2) 0.0514(16) -0.0225(14) 0.0005(11) -0.0176(13)
C18 0.0570(18) 0.079(2) 0.0471(17) -0.0049(15) -0.0142(14) -0.0275(17)
C19 0.0360(14) 0.091(2) 0.0454(16) -0.0237(15) -0.0030(11) -0.0216(15)
C20 0.0558(18) 0.0607(19) 0.063(2) -0.0180(15) -0.0090(15) -0.0226(15)
N23 0.088(2) 0.071(2) 0.101(3) -0.0130(19) -0.046(2) -0.0149(18)
C21 0.0520(17) 0.087(2) 0.0383(15) -0.0084(15) 0.0032(13) -0.0292(17)
C22 0.0386(14) 0.099(3) 0.0477(17) -0.0311(17) -0.0030(12) -0.0269(16)
C23 0.0512(16) 0.0592(18) 0.0426(15) -0.0090(13) -0.0033(12) -0.0171(14)
C24 0.0325(13) 0.099(3) 0.0513(17) -0.0272(17) -0.0072(12) -0.0169(15)
C25 0.0367(15) 0.115(3) 0.0465(17) -0.0341(19) -0.0095(12) -0.0152(17)
C26 0.0342(14) 0.088(2) 0.0524(17) -0.0233(16) -0.0046(12) -0.0221(14)
F2 0.237(5) 0.097(2) 0.097(2) -0.0372(19) -0.006(3) -0.036(3)
C27 0.0530(17) 0.080(2) 0.0380(15) -0.0030(14) -0.0080(12) -0.0306(16)
C28 0.0657(19) 0.076(2) 0.0361(15) -0.0017(14) -0.0101(13) -0.0381(17)
C29 0.0419(16) 0.106(3) 0.058(2) -0.038(2) -0.0134(14) -0.0149(17)
C30 0.0470(16) 0.0591(19) 0.081(2) -0.0263(17) -0.0041(15) -0.0208(14)
C31 0.0643(19) 0.085(2) 0.0402(16) -0.0080(15) -0.0045(14) -0.0400(18)
C32 0.0390(15) 0.081(2) 0.0597(19) -0.0310(17) 0.0054(13) -0.0204(15)
C33 0.0341(14) 0.090(2) 0.0596(19) -0.0297(17) 0.0026(13) -0.0210(15)
C34 0.0434(15) 0.0580(18) 0.0621(19) -0.0226(15) 0.0020(13) -0.0185(13)
C35 0.0536(18) 0.099(3) 0.0407(16) -0.0072(16) -0.0056(13) -0.0386(18)
C36 0.063(2) 0.0593(19) 0.0521(18) -0.0078(15) -0.0004(15) -0.0132(15)
F3 0.098(2) 0.177(4) 0.119(3) 0.000(2) 0.029(2) 0.024(2)
C37 0.064(2) 0.097(3) 0.059(2) -0.0288(19) -0.0113(16) -0.0321(19)
C38 0.0516(18) 0.079(2) 0.0489(18) -0.0176(17) 0.0033(14) -0.0044(16)
C39 0.0490(17) 0.117(3) 0.0444(17) -0.0169(18) -0.0041(13) -0.039(2)
C40 0.0427(16) 0.087(3) 0.0439(17) -0.0186(16) 0.0078(12) -0.0108(16)
C41 0.065(2) 0.067(2) 0.0546(19) -0.0146(16) -0.0013(16) -0.0060(17)
O3 0.135(3) 0.103(3) 0.111(3) 0.002(2) 0.003(2) -0.065(2)
C42 0.061(2) 0.104(3) 0.0467(18) -0.0235(18) -0.0088(15) -0.036(2)
C43 0.0536(18) 0.062(2) 0.088(3) -0.0300(18) -0.0179(17) -0.0189(15)
C44 0.065(2) 0.136(4) 0.0454(19) 0.009(2) -0.0176(16) -0.047(2)
C45 0.0427(16) 0.101(3) 0.0465(17) -0.0017(17) -0.0116(13) -0.0296(17)
C46 0.064(2) 0.069(2) 0.074(2) -0.0207(18) -0.0231(17) -0.0203(17)
C47 0.076(2) 0.067(2) 0.062(2) -0.0083(17) -0.0168(18) -0.0257(18)
C48 0.0523(19) 0.105(3) 0.063(2) -0.022(2) -0.0186(16) -0.0142(19)
C49 0.0569(19) 0.096(3) 0.0547(19) -0.0172(18) 0.0023(15) -0.041(2)
C50 0.0531(19) 0.114(3) 0.056(2) -0.019(2) -0.0032(15) -0.043(2)
C51 0.077(2) 0.078(3) 0.058(2) -0.0052(18) -0.0086(17) -0.037(2)
C52 0.060(2) 0.106(3) 0.067(2) -0.015(2) -0.0150(18) -0.022(2)
C53 0.064(2) 0.092(3) 0.083(3) 0.001(2) -0.032(2) -0.023(2)
C54 0.078(2) 0.068(2) 0.067(2) -0.0150(18) -0.0043(18) -0.0320(19)
C55 0.085(3) 0.141(4) 0.0447(19) -0.003(2) -0.0016(18) -0.071(3)
C56 0.0524(19) 0.099(3) 0.076(3) 0.021(2) -0.0288(18) -0.029(2)
C57 0.082(3) 0.084(3) 0.122(4) -0.035(3) -0.043(3) -0.028(2)
C1A 0.083(3) 0.065(2) 0.079(3) -0.0109(18) -0.023(2) -0.0315(19)
C58 0.072(2) 0.117(3) 0.075(3) -0.050(2) -0.030(2) -0.010(2)
C59 0.080(3) 0.108(4) 0.081(3) -0.026(2) 0.008(2) -0.060(3)
C60 0.097(3) 0.089(3) 0.066(2) -0.008(2) -0.003(2) -0.050(3)
C61 0.104(3) 0.078(3) 0.088(3) -0.007(2) -0.037(3) -0.033(3)
C62 0.059(2) 0.132(4) 0.092(3) -0.032(3) -0.001(2) -0.053(3)
C63 0.112(4) 0.099(4) 0.065(3) -0.002(3) 0.012(3) -0.004(3)
C64 0.127(4) 0.123(4) 0.048(2) -0.014(2) -0.017(2) -0.068(3)
C65 0.067(3) 0.127(5) 0.108(4) 0.052(3) -0.035(3) -0.038(3)
C66 0.073(3) 0.130(4) 0.107(4) -0.037(3) 0.008(2) -0.064(3)
C67 0.092(3) 0.105(4) 0.094(3) -0.027(3) 0.011(2) -0.061(3)
C68 0.097(4) 0.120(5) 0.211(8) 0.090(6) -0.080(5) -0.059(4)
C69 0.064(4) 0.077(4) 0.037(3) 0.000(2) 0.000(3) -0.020(3)
C70 0.065(4) 0.089(5) 0.050(4) 0.000(3) -0.008(3) -0.027(4)
C71 0.080(4) 0.092(5) 0.057(4) 0.001(3) -0.005(3) -0.042(4)
C72 0.097(5) 0.084(5) 0.053(4) -0.003(3) 0.002(3) -0.036(4)
C73 0.093(5) 0.072(4) 0.055(4) 0.004(3) 0.002(3) -0.019(4)
C74 0.061(3) 0.074(4) 0.045(3) 0.003(3) -0.001(2) -0.018(3)
C75 0.057(3) 0.093(4) 0.077(3) -0.026(3) -0.012(2) -0.023(3)
C76 0.079(5) 0.088(6) 0.051(5) -0.014(4) -0.025(4) -0.023(5)
C77 0.079(6) 0.112(6) 0.040(4) -0.003(4) -0.008(4) -0.024(6)
C78 0.104(7) 0.148(8) 0.058(5) 0.016(5) -0.030(4) -0.059(6)
C79 0.114(9) 0.148(10) 0.066(6) 0.017(6) -0.039(6) -0.072(8)
C80 0.073(5) 0.109(7) 0.070(5) -0.003(5) -0.023(4) -0.019(4)
C81 0.090(6) 0.074(5) 0.046(5) -0.001(4) -0.017(4) -0.017(4)
N24 0.082(3) 0.160(6) 0.092(4) -0.013(4) -0.029(3) -0.060(4)
C82 0.058(4) 0.098(6) 0.076(5) -0.004(4) -0.009(3) -0.021(4)
C83 0.088(3) 0.092(4) 0.156(6) -0.004(4) -0.050(4) -0.022(3)
C84 0.076(3) 0.096(4) 0.065(3) -0.017(3) -0.011(3) -0.040(3)
C85 0.121(5) 0.139(5) 0.194(8) 0.054(5) -0.099(6) -0.075(5)
C86 0.068(4) 0.076(4) 0.058(4) 0.007(3) -0.001(3) -0.010(3)
C87 0.087(4) 0.204(7) 0.099(4) 0.071(5) -0.009(3) -0.046(4)
C88 0.100(5) 0.108(5) 0.224(10) 0.050(6) -0.062(6) -0.040(4)
C89 0.113(5) 0.189(7) 0.132(6) -0.042(5) -0.065(5) -0.005(5)
C90 0.071(5) 0.118(9) 0.061(6) 0.012(5) -0.003(5) -0.005(5)
C91 0.099(8) 0.156(9) 0.057(6) -0.011(5) 0.001(4) -0.028(7)
N25 0.154(7) 0.310(12) 0.342(14) 0.119(10) -0.108(8) -0.161(8)
C92 0.138(8) 0.092(6) 0.083(5) -0.005(4) 0.002(5) -0.052(5)
C93 0.141(9) 0.130(9) 0.101(7) 0.025(6) -0.067(7) -0.048(7)
S2 0.241(3) 0.1142(14) 0.1522(18) 0.0287(13) -0.111(2) -0.0649(16)
F4 0.184(5) 0.211(5) 0.155(4) -0.025(4) -0.057(4) -0.077(4)
F5 0.314(9) 0.177(5) 0.266(8) 0.000(5) -0.146(7) -0.117(6)
O4 0.317(9) 0.173(5) 0.218(7) 0.058(5) -0.184(7) -0.079(6)
O5 0.342(12) 0.139(5) 0.403(14) -0.109(7) -0.235(11) 0.027(6)
C94 0.244(13) 0.179(10) 0.145(8) -0.020(7) -0.062(9) -0.088(9)
O6 0.254(8) 0.257(8) 0.183(7) 0.028(6) -0.068(6) -0.157(7)
F6 0.524(18) 0.520(18) 0.151(6) 0.048(8) 0.004(8) -0.369(16)
C95 0.167(8) 0.079(5) 0.48(2) 0.016(8) -0.106(11) -0.042(5)
C96 0.241(17) 0.152(7) 0.18(2) -0.028(12) -0.040(18) -0.138(8)
C97 0.104(6) 0.128(6) 0.035(6) 0.000(6) -0.005(5) -0.077(5)
C98 0.121(6) 0.163(7) 0.046(6) 0.002(6) -0.012(5) -0.101(6)
C99 0.161(8) 0.171(8) 0.062(8) -0.006(7) -0.015(8) -0.120(6)
C100 0.173(8) 0.147(7) 0.092(10) -0.022(8) -0.014(7) -0.115(6)
C101 0.153(7) 0.114(6) 0.060(6) -0.004(5) -0.013(7) -0.092(5)
C102 0.110(6) 0.110(6) 0.049(6) -0.005(5) -0.001(5) -0.077(5)
C103 0.098(7) 0.097(8) 0.093(10) -0.010(7) -0.008(6) -0.060(6)
C104 0.120(7) 0.187(10) 0.081(11) 0.013(9) -0.036(8) -0.107(7)
C105 0.099(10) 0.23(2) 0.112(12) -0.002(12) -0.050(9) -0.069(12)
C106 0.073(7) 0.119(12) 0.066(9) -0.030(8) -0.005(7) -0.034(8)
C107 0.075(8) 0.118(10) 0.063(9) -0.013(8) -0.005(7) -0.026(7)
C108 0.110(15) 0.26(3) 0.085(12) 0.029(14) -0.031(10) -0.099(17)
C109 0.081(8) 0.118(10) 0.088(9) 0.002(8) -0.040(7) -0.028(7)
C110 0.073(6) 0.086(7) 0.076(7) -0.010(6) -0.017(5) -0.029(5)
C111 0.073(6) 0.076(7) 0.051(7) -0.007(5) -0.022(5) -0.021(5)
C112 0.064(8) 0.114(12) 0.086(10) -0.056(9) -0.024(7) 0.014(7)
C113 0.099(8) 0.156(9) 0.057(6) -0.011(5) 0.001(4) -0.028(7)
Mn1A 0.0317(2) 0.0595(3) 0.0344(2) -0.01130(18) -0.00500(15) -0.01618(18)
Fe1A 0.0424(2) 0.0647(3) 0.0422(3) -0.0150(2) -0.00024(18) -0.0240(2)

loop_
_atom_type_symbol
_atom_type_description
_atom_type_scat_dispersion_real
_atom_type_scat_dispersion_imag
_atom_type_scat_source
C C 0.0181 0.0091 'International Tables Vol C Tables 4.2.6.8 and 6.1.1.4'
H H 0.0000 0.0000 'International Tables Vol C Tables 4.2.6.8 and 6.1.1.4'
Cl Cl 0.3639 0.7018 'International Tables Vol C Tables 4.2.6.8 and 6.1.1.4'
F F 0.0727 0.0534 'International Tables Vol C Tables 4.2.6.8 and 6.1.1.4'
Fe Fe -1.1336 3.1974 'International Tables Vol C Tables 4.2.6.8 and 6.1.1.4'
Mn Mn -0.5299 2.8052 'International Tables Vol C Tables 4.2.6.8 and 6.1.1.4'
N N 0.0311 0.0180 'International Tables Vol C Tables 4.2.6.8 and 6.1.1.4'
O O 0.0492 0.0322 'International Tables Vol C Tables 4.2.6.8 and 6.1.1.4'
S S 0.3331 0.5567 'International Tables Vol C Tables 4.2.6.8 and 6.1.1.4'

loop_
_geom_angle_atom_site_label_1
_geom_angle_atom_site_label_2
_geom_angle_atom_site_label_3
_geom_angle
_geom_angle_site_symmetry_1
_geom_angle_site_symmetry_3
_geom_angle_publ_flag
Cl1 Fe1 Cl2 87.43(3) . . ?
N2 Fe1 Cl1 94.70(6) . . ?
N2 Fe1 Cl2 165.31(6) . . ?
N2 Fe1 N4 79.68(8) . . ?
N3 Fe1 Cl1 95.86(6) . . ?
N3 Fe1 Cl2 122.02(7) . . ?
N3 Fe1 N2 72.29(9) . . ?
N3 Fe1 N4 146.14(9) . . ?
N4 Fe1 Cl1 105.15(6) . . ?
N4 Fe1 Cl2 85.73(6) . . ?
N7 Fe1 Cl1 177.92(7) . . ?
N7 Fe1 Cl2 94.08(7) . . ?
N7 Fe1 N2 83.48(9) . . ?
N7 Fe1 N3 84.57(9) . . ?
N7 Fe1 N4 73.57(8) . . ?
Cl2 Mn1 Cl1 86.38(3) . . ?
N5 Mn1 Cl1 86.31(7) . . ?
N5 Mn1 Cl2 104.65(6) . . ?
N13 Mn1 Cl1 94.36(8) . . ?
N13 Mn1 Cl2 178.02(7) . . ?
N13 Mn1 N5 73.59(8) . . ?
N13 Mn1 N14 90.64(11) . . ?
N13 Mn1 N19 82.76(10) . . ?
N14 Mn1 Cl1 164.46(8) . . ?
N14 Mn1 Cl2 88.18(8) . . ?
N14 Mn1 N5 81.00(10) . . ?
N19 Mn1 Cl1 122.89(9) . . ?
N19 Mn1 Cl2 98.38(8) . . ?
N19 Mn1 N5 143.96(11) . . ?
N19 Mn1 N14 72.32(12) . . ?
Fe1 Cl1 Mn1 83.50(3) . . ?
Mn1A Cl1 Fe1A 83.50(3) . . ?
Fe1 Cl2 Mn1 83.86(3) . . ?
Mn1A Cl2 Fe1A 83.86(3) . . ?
O1 S1 O2 114.1(2) . . ?
O1 S1 C63 102.3(2) . . ?
O2 S1 C63 103.4(3) . . ?
O3 S1 O1 117.8(2) . . ?
O3 S1 O2 112.1(3) . . ?
O3 S1 C63 105.0(3) . . ?
N2 N1 N6 106.0(2) . . ?
N1 N2 Fe1 135.01(19) . . ?
N1 N2 C1 109.9(2) . . ?
N1 N2 Mn1A 135.01(19) . . ?
C1 N2 Fe1 114.23(17) . . ?
C1 N2 Mn1A 114.23(17) . . ?
C3 N3 Fe1 120.3(2) . . ?
C3 N3 Mn1A 120.3(2) . . ?
C4 N3 Fe1 119.39(18) . . ?
C4 N3 C3 118.2(3) . . ?
C4 N3 Mn1A 119.39(18) . . ?
C6 N4 Fe1 126.76(17) . . ?
C6 N4 Mn1A 126.76(17) . . ?
C10 N4 Fe1 112.67(18) . . ?
C10 N4 C6 117.8(2) . . ?
C10 N4 Mn1A 112.67(18) . . ?
C2 N5 Mn1 113.39(17) . . ?
C2 N5 C6 117.6(2) . . ?
C2 N5 Fe1A 113.39(17) . . ?
C6 N5 Mn1 126.46(17) . . ?
C6 N5 Fe1A 126.46(17) . . ?
N1 N6 C12 120.2(2) . . ?
N1 N6 C23 111.8(2) . . ?
C23 N6 C12 128.1(3) . . ?
N10 N7 Fe1 132.78(18) . . ?
N10 N7 C8 110.2(2) . . ?
N10 N7 Mn1A 132.78(18) . . ?
C8 N7 Fe1 115.66(18) . . ?
C8 N7 Mn1A 115.66(18) . . ?
C14 N8 C3 117.0(3) . . ?
N12 N9 C9 120.8(2) . . ?
N12 N9 C15 111.5(2) . . ?
C15 N9 C9 127.6(2) . . ?
N7 N10 N11 105.8(2) . . ?
N10 N11 C22 119.3(2) . . ?
C19 N11 N10 111.4(2) . . ?
C19 N11 C22 128.9(2) . . ?
N13 N12 N9 105.8(2) . . ?
N12 N13 Mn1 133.81(18) . . ?
N12 N13 C7 110.4(2) . . ?
N12 N13 Fe1A 133.81(18) . . ?
C7 N13 Mn1 115.00(18) . . ?
C7 N13 Fe1A 115.00(18) . . ?
N22 N14 Mn1 134.0(2) . . ?
N22 N14 C47 109.9(3) . . ?
N22 N14 Fe1A 134.0(2) . . ?
C47 N14 Mn1 115.4(2) . . ?
C47 N14 Fe1A 115.4(2) . . ?
N2 C1 C4 118.3(3) . . ?
N2 C1 C23 108.1(3) . . ?
C23 C1 C4 133.5(3) . . ?
N5 C2 C7 115.5(2) . . ?
N5 C2 C11 123.7(3) . . ?
C11 C2 C7 120.7(3) . . ?
C50 N15 C49 117.9(3) . . ?
N20 N16 C39 108.8(3) . . ?
N21 N17 C69 119.0(3) . . ?
N21 N17 C97 117.5(4) . . ?
C21 N17 N21 111.5(3) . . ?
C21 N17 C69 128.0(3) . . ?
C21 N17 C97 128.3(5) . . ?
N3 C3 C13 121.4(3) . . ?
N8 C3 N3 114.1(3) . . ?
N8 C3 C13 124.4(3) . . ?
N21 N18 C16 109.0(3) . . ?
C49 N19 Mn1 121.1(3) . . ?
C49 N19 Fe1A 121.1(3) . . ?
C51 N19 Mn1 118.3(2) . . ?
C51 N19 C49 118.5(3) . . ?
C51 N19 Fe1A 118.3(2) . . ?
N20 N1A C56 119.1(3) . . ?
C45 N1A N20 111.1(4) . . ?
C45 N1A C56 129.6(3) . . ?
N3 C4 C1 114.0(3) . . ?
N3 C4 C36 123.7(3) . . ?
C36 C4 C1 122.2(3) . . ?
C12 C5 C18 121.2(3) . . ?
C28 C5 C12 117.0(3) . . ?
C28 C5 C18 121.9(3) . . ?
N4 C6 N5 116.2(2) . . ?
N4 C6 C17 121.9(2) . . ?
N5 C6 C17 121.9(2) . . ?
N13 C7 C2 119.5(2) . . ?
N13 C7 C15 107.7(2) . . ?
C15 C7 C2 132.7(3) . . ?
N7 C8 C10 118.9(2) . . ?
N7 C8 C19 107.8(3) . . ?
C19 C8 C10 133.3(3) . . ?
C20 C9 N9 118.4(3) . . ?
C20 C9 C34 123.5(3) . . ?
C34 C9 N9 118.1(3) . . ?
N4 C10 C8 116.0(2) . . ?
N4 C10 C26 123.6(3) . . ?
C26 C10 C8 120.3(3) . . ?
C2 C11 H11 120.7 . . ?
C32 C11 C2 118.6(3) . . ?
C32 C11 H11 120.7 . . ?
N16 N20 N1A 106.4(3) . . ?
C5 C12 N6 118.0(3) . . ?
C5 C12 C27 123.1(3) . . ?
C27 C12 N6 118.8(3) . . ?
N18 N21 N17 106.3(3) . . ?
C38 C13 C3 116.5(3) . . ?
C41 C13 C3 118.5(3) . . ?
C41 C13 C38 125.0(3) . . ?
N8 C14 C16 115.9(3) . . ?
N8 C14 C40 122.8(3) . . ?
C40 C14 C16 121.3(3) . . ?
N9 C15 C7 104.5(2) . . ?
N9 C15 H15 127.8 . . ?
C7 C15 H15 127.8 . . ?
N18 C16 C14 121.8(3) . . ?
C21 C16 N18 108.4(3) . . ?
C21 C16 C14 129.8(3) . . ?
N14 N22 N23 105.4(3) . . ?
C32 C17 C6 118.2(3) . . ?
C32 C17 C33 123.8(3) . . ?
C33 C17 C6 118.0(3) . . ?
C5 C18 H18A 109.5 . . ?
C5 C18 H18B 109.5 . . ?
C5 C18 H18C 109.5 . . ?
H18A C18 H18B 109.5 . . ?
H18A C18 H18C 109.5 . . ?
H18B C18 H18C 109.5 . . ?
N11 C19 C8 104.8(2) . . ?
N11 C19 H19 127.6 . . ?
C8 C19 H19 127.6 . . ?
C9 C20 C46 117.1(3) . . ?
C9 C20 C1A 123.3(3) . . ?
C46 C20 C1A 119.6(3) . . ?
N22 N23 C76 122.8(4) . . ?
N22 N23 C112 111.5(6) . . ?
C61 N23 N22 112.2(4) . . ?
C61 N23 C76 122.9(5) . . ?
C61 N23 C112 136.0(6) . . ?
N17 C21 C16 104.8(3) . . ?
N17 C21 H21 127.6 . . ?
C16 C21 H21 127.6 . . ?
C24 C22 N11 119.0(4) . . ?
C24 C22 C42 123.8(3) . . ?
C42 C22 N11 117.2(3) . . ?
N6 C23 C1 104.3(3) . . ?
N6 C23 H23 127.9 . . ?
C1 C23 H23 127.9 . . ?
C22 C24 C25 116.7(4) . . ?
C22 C24 C48 122.6(3) . . ?
C25 C24 C48 120.8(3) . . ?
C24 C25 H25 119.1 . . ?
C29 C25 C24 121.9(3) . . ?
C29 C25 H25 119.1 . . ?
C10 C26 H26 120.7 . . ?
C33 C26 C10 118.6(3) . . ?
C33 C26 H26 120.7 . . ?
C12 C27 C44 121.9(3) . . ?
C35 C27 C12 117.2(3) . . ?
C35 C27 C44 120.9(3) . . ?
C5 C28 H28 118.8 . . ?
C5 C28 C31 122.3(3) . . ?
C31 C28 H28 118.8 . . ?
C25 C29 C37 119.0(3) . . ?
C25 C29 C58 120.6(4) . . ?
C37 C29 C58 120.3(4) . . ?
C34 C30 H30 119.2 . . ?
C43 C30 H30 119.2 . . ?
C43 C30 C34 121.7(3) . . ?
C28 C31 C55 120.6(3) . . ?
C35 C31 C28 118.7(3) . . ?
C35 C31 C55 120.7(3) . . ?
C11 C32 C17 119.7(3) . . ?
C11 C32 H32 120.2 . . ?
C17 C32 H32 120.2 . . ?
C17 C33 H33 120.0 . . ?
C26 C33 C17 119.9(3) . . ?
C26 C33 H33 120.0 . . ?
C9 C34 C30 117.1(3) . . ?
C9 C34 C54 122.4(3) . . ?
C30 C34 C54 120.5(3) . . ?
C27 C35 H35 119.2 . . ?
C31 C35 C27 121.7(3) . . ?
C31 C35 H35 119.2 . . ?
C4 C36 H36 120.8 . . ?
C41 C36 C4 118.4(3) . . ?
C41 C36 H36 120.8 . . ?
C29 C37 H37 119.2 . . ?
C29 C37 C42 121.6(4) . . ?
C42 C37 H37 119.2 . . ?
C13 C38 H38 120.5 . . ?
C40 C38 C13 118.9(3) . . ?
C40 C38 H38 120.5 . . ?
N16 C39 C45 109.2(4) . . ?
N16 C39 C50 121.3(3) . . ?
C45 C39 C50 129.4(3) . . ?
C14 C40 H40 119.9 . . ?
C38 C40 C14 120.3(3) . . ?
C38 C40 H40 119.9 . . ?
C13 C41 H41 120.2 . . ?
C36 C41 C13 119.6(3) . . ?
C36 C41 H41 120.2 . . ?
C22 C42 C37 116.9(3) . . ?
C22 C42 C64 122.2(3) . . ?
C37 C42 C64 120.9(4) . . ?
C30 C43 C46 119.6(3) . . ?
C30 C43 C57 121.0(4) . . ?
C46 C43 C57 119.4(4) . . ?
C27 C44 H44A 109.5 . . ?
C27 C44 H44B 109.5 . . ?
C27 C44 H44C 109.5 . . ?
H44A C44 H44B 109.5 . . ?
H44A C44 H44C 109.5 . . ?
H44B C44 H44C 109.5 . . ?
N1A C45 C39 104.6(3) . . ?
N1A C45 H45 127.7 . . ?
C39 C45 H45 127.7 . . ?
C20 C46 H46 119.5 . . ?
C43 C46 C20 120.9(4) . . ?
C43 C46 H46 119.5 . . ?
N14 C47 C51 117.6(3) . . ?
C61 C47 N14 108.0(4) . . ?
C61 C47 C51 133.7(4) . . ?
C24 C48 H48A 109.5 . . ?
C24 C48 H48B 109.5 . . ?
C24 C48 H48C 109.5 . . ?
H48A C48 H48B 109.5 . . ?
H48A C48 H48C 109.5 . . ?
H48B C48 H48C 109.5 . . ?
N15 C49 N19 114.6(3) . . ?
N15 C49 C59 123.4(4) . . ?
N19 C49 C59 122.0(4) . . ?
N15 C50 C39 116.1(3) . . ?
N15 C50 C62 122.3(5) . . ?
C62 C50 C39 121.6(4) . . ?
N19 C51 C47 113.6(3) . . ?
N19 C51 C60 122.7(4) . . ?
C60 C51 C47 123.7(4) . . ?
H52A C52 H52B 109.5 . . ?
H52A C52 H52C 109.5 . . ?
H52B C52 H52C 109.5 . . ?
C53 C52 H52A 109.5 . . ?
C53 C52 H52B 109.5 . . ?
C53 C52 H52C 109.5 . . ?
C56 C53 C52 122.6(4) . . ?
C56 C53 C83 117.1(5) . . ?
C83 C53 C52 120.4(5) . . ?
C34 C54 H54A 109.5 . . ?
C34 C54 H54B 109.5 . . ?
C34 C54 H54C 109.5 . . ?
H54A C54 H54B 109.5 . . ?
H54A C54 H54C 109.5 . . ?
H54B C54 H54C 109.5 . . ?
C31 C55 H55A 109.5 . . ?
C31 C55 H55B 109.5 . . ?
C31 C55 H55C 109.5 . . ?
H55A C55 H55B 109.5 . . ?
H55A C55 H55C 109.5 . . ?
H55B C55 H55C 109.5 . . ?
C53 C56 N1A 117.7(4) . . ?
C65 C56 N1A 119.5(5) . . ?
C65 C56 C53 122.8(5) . . ?
C43 C57 H57A 109.5 . . ?
C43 C57 H57B 109.5 . . ?
C43 C57 H57C 109.5 . . ?
H57A C57 H57B 109.5 . . ?
H57A C57 H57C 109.5 . . ?
H57B C57 H57C 109.5 . . ?
C20 C1A H1AA 109.5 . . ?
C20 C1A H1AB 109.5 . . ?
C20 C1A H1AC 109.5 . . ?
H1AA C1A H1AB 109.5 . . ?
H1AA C1A H1AC 109.5 . . ?
H1AB C1A H1AC 109.5 . . ?
C29 C58 H58A 109.5 . . ?
C29 C58 H58B 109.5 . . ?
C29 C58 H58C 109.5 . . ?
H58A C58 H58B 109.5 . . ?
H58A C58 H58C 109.5 . . ?
H58B C58 H58C 109.5 . . ?
C66 C59 C49 116.7(5) . . ?
C66 C59 C67 125.9(4) . . ?
C67 C59 C49 117.4(4) . . ?
C51 C60 H60 120.4 . . ?
C67 C60 C51 119.3(5) . . ?
C67 C60 H60 120.4 . . ?
N23 C61 C47 104.5(4) . . ?
N23 C61 H61 127.8 . . ?
C47 C61 H61 127.8 . . ?
C50 C62 H62 119.9 . . ?
C66 C62 C50 120.2(4) . . ?
C66 C62 H62 119.9 . . ?
F1 C63 S1 112.7(4) . . ?
F1 C63 F3 108.3(5) . . ?
F2 C63 S1 114.1(4) . . ?
F2 C63 F1 106.5(6) . . ?
F2 C63 F3 105.1(5) . . ?
F3 C63 S1 109.7(5) . . ?
C42 C64 H64A 109.5 . . ?
C42 C64 H64B 109.5 . . ?
C42 C64 H64C 109.5 . . ?
H64A C64 H64B 109.5 . . ?
H64A C64 H64C 109.5 . . ?
H64B C64 H64C 109.5 . . ?
C56 C65 C68 117.1(7) . . ?
C56 C65 C87 122.3(6) . . ?
C68 C65 C87 120.6(6) . . ?
C59 C66 H66 120.2 . . ?
C62 C66 C59 119.6(4) . . ?
C62 C66 H66 120.2 . . ?
C59 C67 H67 120.0 . . ?
C60 C67 C59 120.1(4) . . ?
C60 C67 H67 120.0 . . ?
C65 C68 H68 119.6 . . ?
C65 C68 C88 120.7(6) . . ?
C88 C68 H68 119.6 . . ?
C70 C69 N17 123.2(3) . . ?
C70 C69 C74 120.0 . . ?
C74 C69 N17 116.6(3) . . ?
C69 C70 C82 121.2(4) . . ?
C71 C70 C69 120.0 . . ?
C71 C70 C82 118.8(4) . . ?
C70 C71 H71 120.0 . . ?
C70 C71 C72 120.0 . . ?
C72 C71 H71 120.0 . . ?
C71 C72 C92 119.1(5) . . ?
C73 C72 C71 120.0 . . ?
C73 C72 C92 120.9(5) . . ?
C72 C73 H73 120.0 . . ?
C74 C73 C72 120.0 . . ?
C74 C73 H73 120.0 . . ?
C69 C74 C86 121.1(4) . . ?
C73 C74 C69 120.0 . . ?
C73 C74 C86 118.9(4) . . ?
H75A C75 H75B 109.5 . . ?
H75A C75 H75C 109.5 . . ?
H75B C75 H75C 109.5 . . ?
C84 C75 H75A 109.5 . . ?
C84 C75 H75B 109.5 . . ?
C84 C75 H75C 109.5 . . ?
C77 C76 N23 124.8(4) . . ?
C77 C76 C81 120.0 . . ?
C81 C76 N23 115.0(4) . . ?
C76 C77 C78 120.0 . . ?
C76 C77 C91 121.3(6) . . ?
C78 C77 C91 118.7(6) . . ?
C77 C78 H78 120.0 . . ?
C79 C78 C77 120.0 . . ?
C79 C78 H78 120.0 . . ?
C78 C79 C93 118.2(6) . . ?
C80 C79 C78 120.0 . . ?
C80 C79 C93 121.2(6) . . ?
C79 C80 H80 120.0 . . ?
C79 C80 C81 120.0 . . ?
C81 C80 H80 120.0 . . ?
C76 C81 C90 119.9(6) . . ?
C80 C81 C76 120.0 . . ?
C80 C81 C90 120.1(6) . . ?
C70 C82 H82A 109.5 . . ?
C70 C82 H82B 109.5 . . ?
C70 C82 H82C 109.5 . . ?
H82A C82 H82B 109.5 . . ?
H82A C82 H82C 109.5 . . ?
H82B C82 H82C 109.5 . . ?
C53 C83 H83 118.1 . . ?
C88 C83 C53 123.9(8) . . ?
C88 C83 H83 118.1 . . ?
N24 C84 C75 179.5(8) . . ?
N25 C85 C89 176.3(11) . . ?
C74 C86 H86A 109.5 . . ?
C74 C86 H86B 109.5 . . ?
C74 C86 H86C 109.5 . . ?
H86A C86 H86B 109.5 . . ?
H86A C86 H86C 109.5 . . ?
H86B C86 H86C 109.5 . . ?
C65 C87 H87A 109.5 . . ?
C65 C87 H87B 109.5 . . ?
C65 C87 H87C 109.5 . . ?
H87A C87 H87B 109.5 . . ?
H87A C87 H87C 109.5 . . ?
H87B C87 H87C 109.5 . . ?
C68 C88 C95 116.5(9) . . ?
C83 C88 C68 118.4(8) . . ?
C83 C88 C95 125.1(11) . . ?
C85 C89 H89A 109.5 . . ?
C85 C89 H89B 109.5 . . ?
C85 C89 H89C 109.5 . . ?
H89A C89 H89B 109.5 . . ?
H89A C89 H89C 109.5 . . ?
H89B C89 H89C 109.5 . . ?
C81 C90 H90A 109.5 . . ?
C81 C90 H90B 109.5 . . ?
C81 C90 H90C 109.5 . . ?
H90A C90 H90B 109.5 . . ?
H90A C90 H90C 109.5 . . ?
H90B C90 H90C 109.5 . . ?
C77 C91 H91A 109.5 . . ?
C77 C91 H91B 109.5 . . ?
C77 C91 H91C 109.5 . . ?
H91A C91 H91B 109.5 . . ?
H91A C91 H91C 109.5 . . ?
H91B C91 H91C 109.5 . . ?
C72 C92 H92A 109.5 . . ?
C72 C92 H92B 109.5 . . ?
C72 C92 H92C 109.5 . . ?
H92A C92 H92B 109.5 . . ?
H92A C92 H92C 109.5 . . ?
H92B C92 H92C 109.5 . . ?
C79 C93 H93A 109.5 . . ?
C79 C93 H93B 109.5 . . ?
C79 C93 H93C 109.5 . . ?
H93A C93 H93B 109.5 . . ?
H93A C93 H93C 109.5 . . ?
H93B C93 H93C 109.5 . . ?
O4 S2 C94 102.6(5) . . ?
O4 S2 O6 113.0(6) . . ?
O5 S2 O4 120.3(6) . . ?
O5 S2 C94 108.4(7) . . ?
O5 S2 O6 108.7(7) . . ?
O6 S2 C94 102.0(5) . . ?
F4 C94 S2 110.2(8) . . ?
F4 C94 F5 102.9(9) . . ?
F5 C94 S2 112.3(9) . . ?
F6 C94 S2 111.1(9) . . ?
F6 C94 F4 114.1(13) . . ?
F6 C94 F5 105.9(12) . . ?
C88 C95 H95A 109.5 . . ?
C88 C95 H95B 109.5 . . ?
C88 C95 H95C 109.5 . . ?
H95A C95 H95B 109.5 . . ?
H95A C95 H95C 109.5 . . ?
H95B C95 H95C 109.5 . . ?
H96A C96 H96B 109.5 . . ?
H96A C96 H96C 109.5 . . ?
H96B C96 H96C 109.5 . . ?
C100 C96 H96A 109.5 . . ?
C100 C96 H96B 109.5 . . ?
C100 C96 H96C 109.5 . . ?
C98 C97 N17 112.6(6) . . ?
C98 C97 C102 120.0 . . ?
C102 C97 N17 127.4(6) . . ?
C97 C98 C104 120.1(10) . . ?
C99 C98 C97 120.0 . . ?
C99 C98 C104 119.7(10) . . ?
C98 C99 H99 120.0 . . ?
C98 C99 C100 120.0 . . ?
C100 C99 H99 120.0 . . ?
C99 C100 C96 122.0(13) . . ?
C101 C100 C96 117.7(13) . . ?
C101 C100 C99 120.0 . . ?
C100 C101 H101 120.0 . . ?
C100 C101 C102 120.0 . . ?
C102 C101 H101 120.0 . . ?
C97 C102 C103 121.9(9) . . ?
C101 C102 C97 120.0 . . ?
C101 C102 C103 117.9(9) . . ?
C102 C103 H10A 109.5 . . ?
C102 C103 H10B 109.5 . . ?
C102 C103 H10C 109.5 . . ?
H10A C103 H10B 109.5 . . ?
H10A C103 H10C 109.5 . . ?
H10B C103 H10C 109.5 . . ?
C98 C104 H10D 109.5 . . ?
C98 C104 H10E 109.5 . . ?
C98 C104 H10F 109.5 . . ?
H10D C104 H10E 109.5 . . ?
H10D C104 H10F 109.5 . . ?
H10E C104 H10F 109.5 . . ?
H10G C105 H10H 109.5 . . ?
H10G C105 H10I 109.5 . . ?
H10H C105 H10I 109.5 . . ?
C109 C105 H10G 109.5 . . ?
C109 C105 H10H 109.5 . . ?
C109 C105 H10I 109.5 . . ?
H10J C106 H10K 109.5 . . ?
H10J C106 H10L 109.5 . . ?
H10K C106 H10L 109.5 . . ?
C111 C106 H10J 109.5 . . ?
C111 C106 H10K 109.5 . . ?
C111 C106 H10L 109.5 . . ?
C108 C107 C112 120.0 . . ?
C108 C107 C113 117.3(9) . . ?
C112 C107 C113 122.6(9) . . ?
C107 C108 H108 120.0 . . ?
C109 C108 C107 120.0 . . ?
C109 C108 H108 120.0 . . ?
C108 C109 C105 120.4(9) . . ?
C110 C109 C105 119.5(9) . . ?
C110 C109 C108 120.0 . . ?
C109 C110 H110 120.0 . . ?
C109 C110 C111 120.0 . . ?
C111 C110 H110 120.0 . . ?
C110 C111 C106 119.0(8) . . ?
C112 C111 C106 121.0(8) . . ?
C112 C111 C110 120.0 . . ?
C107 C112 N23 109.6(7) . . ?
C111 C112 N23 130.1(7) . . ?
C111 C112 C107 120.0 . . ?
C107 C113 H11A 109.5 . . ?
C107 C113 H11B 109.5 . . ?
C107 C113 H11C 109.5 . . ?
H11A C113 H11B 109.5 . . ?
H11A C113 H11C 109.5 . . ?
H11B C113 H11C 109.5 . . ?
Cl1 Mn1A Cl2 87.43(3) . . ?
N2 Mn1A Cl1 94.70(6) . . ?
N2 Mn1A Cl2 165.31(6) . . ?
N2 Mn1A N4 79.68(8) . . ?
N3 Mn1A Cl1 95.86(6) . . ?
N3 Mn1A Cl2 122.02(7) . . ?
N3 Mn1A N2 72.29(9) . . ?
N3 Mn1A N4 146.14(9) . . ?
N4 Mn1A Cl1 105.15(6) . . ?
N4 Mn1A Cl2 85.73(6) . . ?
N7 Mn1A Cl1 177.92(7) . . ?
N7 Mn1A Cl2 94.08(7) . . ?
N7 Mn1A N2 83.48(9) . . ?
N7 Mn1A N3 84.57(9) . . ?
N7 Mn1A N4 73.57(8) . . ?
Cl2 Fe1A Cl1 86.38(3) . . ?
N5 Fe1A Cl1 86.31(7) . . ?
N5 Fe1A Cl2 104.65(6) . . ?
N13 Fe1A Cl1 94.36(8) . . ?
N13 Fe1A Cl2 178.02(7) . . ?
N13 Fe1A N5 73.59(8) . . ?
N13 Fe1A N14 90.64(11) . . ?
N13 Fe1A N19 82.76(10) . . ?
N14 Fe1A Cl1 164.46(8) . . ?
N14 Fe1A Cl2 88.18(8) . . ?
N14 Fe1A N5 81.00(10) . . ?
N19 Fe1A Cl1 122.89(9) . . ?
N19 Fe1A Cl2 98.38(8) . . ?
N19 Fe1A N5 143.96(11) . . ?
N19 Fe1A N14 72.32(12) . . ?

loop_
_geom_bond_atom_site_label_1
_geom_bond_atom_site_label_2
_geom_bond_distance
_geom_bond_site_symmetry_2
_geom_bond_publ_flag
Fe1 Cl1 2.4274(7) . ?
Fe1 Cl2 2.4329(9) . ?
Fe1 N2 2.269(2) . ?
Fe1 N3 2.224(3) . ?
Fe1 N4 2.329(2) . ?
Fe1 N7 2.178(2) . ?
Mn1 Cl1 2.4650(9) . ?
Mn1 Cl2 2.4425(8) . ?
Mn1 N5 2.319(2) . ?
Mn1 N13 2.197(2) . ?
Mn1 N14 2.244(3) . ?
Mn1 N19 2.228(3) . ?
Cl1 Mn1A 2.4274(7) . ?
Cl1 Fe1A 2.4650(9) . ?
Cl2 Mn1A 2.4329(9) . ?
Cl2 Fe1A 2.4425(8) . ?
S1 O1 1.426(3) . ?
S1 O2 1.427(4) . ?
S1 O3 1.410(4) . ?
S1 C63 1.776(5) . ?
N1 N2 1.315(3) . ?
N1 N6 1.351(4) . ?
N2 C1 1.366(4) . ?
N2 Mn1A 2.269(2) . ?
N3 C3 1.365(3) . ?
N3 C4 1.324(4) . ?
N3 Mn1A 2.224(3) . ?
N4 C6 1.363(4) . ?
N4 C10 1.331(3) . ?
N4 Mn1A 2.329(2) . ?
N5 C2 1.330(4) . ?
N5 C6 1.365(3) . ?
N5 Fe1A 2.319(2) . ?
N6 C12 1.441(4) . ?
N6 C23 1.355(4) . ?
N7 N10 1.310(3) . ?
N7 C8 1.363(3) . ?
N7 Mn1A 2.178(2) . ?
N8 C3 1.346(4) . ?
N8 C14 1.325(4) . ?
N9 N12 1.352(3) . ?
N9 C9 1.445(4) . ?
N9 C15 1.356(4) . ?
N10 N11 1.358(3) . ?
N11 C19 1.346(4) . ?
N11 C22 1.449(4) . ?
N12 N13 1.314(3) . ?
N13 C7 1.359(4) . ?
N13 Fe1A 2.197(2) . ?
N14 N22 1.323(4) . ?
N14 C47 1.373(5) . ?
N14 Fe1A 2.244(3) . ?
C1 C4 1.463(4) . ?
C1 C23 1.370(4) . ?
C2 C7 1.459(4) . ?
C2 C11 1.412(4) . ?
N15 C49 1.338(5) . ?
N15 C50 1.329(5) . ?
N16 N20 1.315(5) . ?
N16 C39 1.339(5) . ?
N17 N21 1.346(4) . ?
N17 C21 1.339(4) . ?
N17 C69 1.433(5) . ?
N17 C97 1.487(9) . ?
C3 C13 1.417(5) . ?
N18 N21 1.308(5) . ?
N18 C16 1.366(4) . ?
N19 C49 1.345(5) . ?
N19 C51 1.344(5) . ?
N19 Fe1A 2.228(3) . ?
N1A N20 1.359(4) . ?
N1A C45 1.324(5) . ?
N1A C56 1.454(6) . ?
C4 C36 1.411(5) . ?
C5 C12 1.394(4) . ?
C5 C18 1.515(4) . ?
C5 C28 1.383(4) . ?
C6 C17 1.416(4) . ?
F1 C63 1.343(6) . ?
C7 C15 1.373(4) . ?
C8 C10 1.457(4) . ?
C8 C19 1.368(4) . ?
C9 C20 1.388(5) . ?
C9 C34 1.390(5) . ?
C10 C26 1.414(4) . ?
C11 H11 0.9500 . ?
C11 C32 1.361(4) . ?
C12 C27 1.395(4) . ?
C13 C38 1.414(4) . ?
C13 C41 1.402(5) . ?
C14 C16 1.457(5) . ?
C14 C40 1.414(5) . ?
C15 H15 0.9500 . ?
C16 C21 1.351(5) . ?
N22 N23 1.354(5) . ?
C17 C32 1.404(4) . ?
C17 C33 1.411(4) . ?
C18 H18A 0.9800 . ?
C18 H18B 0.9800 . ?
C18 H18C 0.9800 . ?
C19 H19 0.9500 . ?
C20 C46 1.398(5) . ?
C20 C1A 1.513(5) . ?
N23 C61 1.352(6) . ?
N23 C76 1.405(5) . ?
N23 C112 1.486(7) . ?
C21 H21 0.9500 . ?
C22 C24 1.383(5) . ?
C22 C42 1.385(6) . ?
C23 H23 0.9500 . ?
C24 C25 1.402(5) . ?
C24 C48 1.501(6) . ?
C25 H25 0.9500 . ?
C25 C29 1.373(6) . ?
C26 H26 0.9500 . ?
C26 C33 1.351(4) . ?
F2 C63 1.297(7) . ?
C27 C35 1.393(4) . ?
C27 C44 1.508(5) . ?
C28 H28 0.9500 . ?
C28 C31 1.390(5) . ?
C29 C37 1.389(6) . ?
C29 C58 1.500(5) . ?
C30 H30 0.9500 . ?
C30 C34 1.392(5) . ?
C30 C43 1.374(6) . ?
C31 C35 1.385(5) . ?
C31 C55 1.506(5) . ?
C32 H32 0.9500 . ?
C33 H33 0.9500 . ?
C34 C54 1.501(5) . ?
C35 H35 0.9500 . ?
C36 H36 0.9500 . ?
C36 C41 1.367(5) . ?
F3 C63 1.386(7) . ?
C37 H37 0.9500 . ?
C37 C42 1.394(5) . ?
C38 H38 0.9500 . ?
C38 C40 1.353(5) . ?
C39 C45 1.369(5) . ?
C39 C50 1.464(6) . ?
C40 H40 0.9500 . ?
C41 H41 0.9500 . ?
C42 C64 1.510(6) . ?
C43 C46 1.396(5) . ?
C43 C57 1.517(5) . ?
C44 H44A 0.9800 . ?
C44 H44B 0.9800 . ?
C44 H44C 0.9800 . ?
C45 H45 0.9500 . ?
C46 H46 0.9500 . ?
C47 C51 1.452(6) . ?
C47 C61 1.367(6) . ?
C48 H48A 0.9800 . ?
C48 H48B 0.9800 . ?
C48 H48C 0.9800 . ?
C49 C59 1.432(5) . ?
C50 C62 1.417(6) . ?
C51 C60 1.402(6) . ?
C52 H52A 0.9800 . ?
C52 H52B 0.9800 . ?
C52 H52C 0.9800 . ?
C52 C53 1.491(6) . ?
C53 C56 1.391(7) . ?
C53 C83 1.408(7) . ?
C54 H54A 0.9800 . ?
C54 H54B 0.9800 . ?
C54 H54C 0.9800 . ?
C55 H55A 0.9800 . ?
C55 H55B 0.9800 . ?
C55 H55C 0.9800 . ?
C56 C65 1.390(6) . ?
C57 H57A 0.9800 . ?
C57 H57B 0.9800 . ?
C57 H57C 0.9800 . ?
C1A H1AA 0.9800 . ?
C1A H1AB 0.9800 . ?
C1A H1AC 0.9800 . ?
C58 H58A 0.9800 . ?
C58 H58B 0.9800 . ?
C58 H58C 0.9800 . ?
C59 C66 1.405(7) . ?
C59 C67 1.406(7) . ?
C60 H60 0.9500 . ?
C60 C67 1.355(7) . ?
C61 H61 0.9500 . ?
C62 H62 0.9500 . ?
C62 C66 1.341(8) . ?
C64 H64A 0.9800 . ?
C64 H64B 0.9800 . ?
C64 H64C 0.9800 . ?
C65 C68 1.412(11) . ?
C65 C87 1.471(10) . ?
C66 H66 0.9500 . ?
C67 H67 0.9500 . ?
C68 H68 0.9500 . ?
C68 C88 1.437(13) . ?
C69 C70 1.3900 . ?
C69 C74 1.3900 . ?
C70 C71 1.3900 . ?
C70 C82 1.522(8) . ?
C71 H71 0.9500 . ?
C71 C72 1.3900 . ?
C72 C73 1.3900 . ?
C72 C92 1.505(9) . ?
C73 H73 0.9500 . ?
C73 C74 1.3900 . ?
C74 C86 1.518(9) . ?
C75 H75A 0.9800 . ?
C75 H75B 0.9800 . ?
C75 H75C 0.9800 . ?
C75 C84 1.462(7) . ?
C76 C77 1.3900 . ?
C76 C81 1.3900 . ?
C77 C78 1.3900 . ?
C77 C91 1.542(11) . ?
C78 H78 0.9500 . ?
C78 C79 1.3900 . ?
C79 C80 1.3900 . ?
C79 C93 1.531(11) . ?
C80 H80 0.9500 . ?
C80 C81 1.3900 . ?
C81 C90 1.478(10) . ?
N24 C84 1.125(7) . ?
C82 H82A 0.9800 . ?
C82 H82B 0.9800 . ?
C82 H82C 0.9800 . ?
C83 H83 0.9500 . ?
C83 C88 1.318(10) . ?
C85 C89 1.369(11) . ?
C85 N25 1.152(13) . ?
C86 H86A 0.9800 . ?
C86 H86B 0.9800 . ?
C86 H86C 0.9800 . ?
C87 H87A 0.9800 . ?
C87 H87B 0.9800 . ?
C87 H87C 0.9800 . ?
C88 C95 1.491(11) . ?
C89 H89A 0.9800 . ?
C89 H89B 0.9800 . ?
C89 H89C 0.9800 . ?
C90 H90A 0.9800 . ?
C90 H90B 0.9800 . ?
C90 H90C 0.9800 . ?
C91 H91A 0.9800 . ?
C91 H91B 0.9800 . ?
C91 H91C 0.9800 . ?
C92 H92A 0.9800 . ?
C92 H92B 0.9800 . ?
C92 H92C 0.9800 . ?
C93 H93A 0.9800 . ?
C93 H93B 0.9800 . ?
C93 H93C 0.9800 . ?
S2 O4 1.371(6) . ?
S2 O5 1.370(7) . ?
S2 C94 1.797(12) . ?
S2 O6 1.476(8) . ?
F4 C94 1.361(12) . ?
F5 C94 1.361(12) . ?
C94 F6 1.238(13) . ?
C95 H95A 0.9800 . ?
C95 H95B 0.9800 . ?
C95 H95C 0.9800 . ?
C96 H96A 0.9800 . ?
C96 H96B 0.9800 . ?
C96 H96C 0.9800 . ?
C96 C100 1.53(2) . ?
C97 C98 1.3900 . ?
C97 C102 1.3900 . ?
C98 C99 1.3900 . ?
C98 C104 1.52(3) . ?
C99 H99 0.9500 . ?
C99 C100 1.3900 . ?
C100 C101 1.3900 . ?
C101 H101 0.9500 . ?
C101 C102 1.3900 . ?
C102 C103 1.538(15) . ?
C103 H10A 0.9800 . ?
C103 H10B 0.9800 . ?
C103 H10C 0.9800 . ?
C104 H10D 0.9800 . ?
C104 H10E 0.9800 . ?
C104 H10F 0.9800 . ?
C105 H10G 0.9800 . ?
C105 H10H 0.9800 . ?
C105 H10I 0.9800 . ?
C105 C109 1.525(15) . ?
C106 H10J 0.9800 . ?
C106 H10K 0.9800 . ?
C106 H10L 0.9800 . ?
C106 C111 1.496(15) . ?
C107 C108 1.3900 . ?
C107 C112 1.3900 . ?
C107 C113 1.504(17) . ?
C108 H108 0.9500 . ?
C108 C109 1.3900 . ?
C109 C110 1.3900 . ?
C110 H110 0.9500 . ?
C110 C111 1.3900 . ?
C111 C112 1.3900 . ?
C113 H11A 0.9800 . ?
C113 H11B 0.9800 . ?
C113 H11C 0.9800 . ?

loop_
_geom_torsion_atom_site_label_1
_geom_torsion_atom_site_label_2
_geom_torsion_atom_site_label_3
_geom_torsion_atom_site_label_4
_geom_torsion
_geom_torsion_site_symmetry_1
_geom_torsion_site_symmetry_2
_geom_torsion_site_symmetry_3
_geom_torsion_site_symmetry_4
_geom_torsion_publ_flag
Fe1 N2 C1 C4 6.6(3) . . . . ?
Fe1 N2 C1 C23 -171.25(19) . . . . ?
Fe1 N3 C3 N8 18.7(3) . . . . ?
Fe1 N3 C3 C13 -161.2(2) . . . . ?
Fe1 N3 C4 C1 -13.0(3) . . . . ?
Fe1 N3 C4 C36 164.2(3) . . . . ?
Fe1 N4 C6 N5 24.1(4) . . . . ?
Fe1 N4 C6 C17 -155.4(2) . . . . ?
Fe1 N4 C10 C8 -16.8(3) . . . . ?
Fe1 N4 C10 C26 161.0(3) . . . . ?
Fe1 N7 N10 N11 166.6(2) . . . . ?
Fe1 N7 C8 C10 9.0(4) . . . . ?
Fe1 N7 C8 C19 -168.9(2) . . . . ?
Mn1 N5 C2 C7 -17.0(3) . . . . ?
Mn1 N5 C2 C11 161.2(3) . . . . ?
Mn1 N5 C6 N4 24.6(4) . . . . ?
Mn1 N5 C6 C17 -155.8(2) . . . . ?
Mn1 N13 C7 C2 6.9(4) . . . . ?
Mn1 N13 C7 C15 -172.2(2) . . . . ?
Mn1 N14 N22 N23 -169.5(3) . . . . ?
Mn1 N14 C47 C51 -0.1(4) . . . . ?
Mn1 N14 C47 C61 171.9(3) . . . . ?
Mn1 N19 C49 N15 21.3(4) . . . . ?
Mn1 N19 C49 C59 -160.9(3) . . . . ?
Mn1 N19 C51 C47 -19.0(4) . . . . ?
Mn1 N19 C51 C60 162.7(3) . . . . ?
N1 N2 C1 C4 177.3(2) . . . . ?
N1 N2 C1 C23 -0.5(3) . . . . ?
N1 N6 C12 C5 -97.9(3) . . . . ?
N1 N6 C12 C27 82.8(4) . . . . ?
N1 N6 C23 C1 -0.3(3) . . . . ?
N2 N1 N6 C12 -179.5(2) . . . . ?
N2 N1 N6 C23 0.0(3) . . . . ?
N2 C1 C4 N3 3.9(4) . . . . ?
N2 C1 C4 C36 -173.4(3) . . . . ?
N2 C1 C23 N6 0.5(3) . . . . ?
N3 C3 C13 C38 177.4(3) . . . . ?
N3 C3 C13 C41 -3.0(5) . . . . ?
N3 C4 C36 C41 -2.7(5) . . . . ?
N4 C6 C17 C32 175.7(3) . . . . ?
N4 C6 C17 C33 -3.6(5) . . . . ?
N4 C10 C26 C33 -2.0(5) . . . . ?
N5 C2 C7 N13 7.4(4) . . . . ?
N5 C2 C7 C15 -173.7(3) . . . . ?
N5 C2 C11 C32 -2.0(5) . . . . ?
N5 C6 C17 C32 -3.8(5) . . . . ?
N5 C6 C17 C33 176.9(3) . . . . ?
N6 N1 N2 Fe1 168.33(19) . . . . ?
N6 N1 N2 C1 0.3(3) . . . . ?
N6 N1 N2 Mn1A 168.33(19) . . . . ?
N6 C12 C27 C35 179.7(3) . . . . ?
N6 C12 C27 C44 -0.8(5) . . . . ?
N7 N10 N11 C19 -0.9(4) . . . . ?
N7 N10 N11 C22 -174.2(3) . . . . ?
N7 C8 C10 N4 6.2(4) . . . . ?
N7 C8 C10 C26 -171.7(3) . . . . ?
N7 C8 C19 N11 -0.3(4) . . . . ?
N8 C3 C13 C38 -2.4(5) . . . . ?
N8 C3 C13 C41 177.2(3) . . . . ?
N8 C14 C16 N18 -170.5(3) . . . . ?
N8 C14 C16 C21 10.6(5) . . . . ?
N8 C14 C40 C38 -3.0(5) . . . . ?
N9 N12 N13 Mn1 169.9(2) . . . . ?
N9 N12 N13 C7 0.5(4) . . . . ?
N9 N12 N13 Fe1A 169.9(2) . . . . ?
N9 C9 C20 C46 -178.6(3) . . . . ?
N9 C9 C20 C1A 2.3(5) . . . . ?
N9 C9 C34 C30 -179.7(3) . . . . ?
N9 C9 C34 C54 0.2(4) . . . . ?
O1 S1 C63 F1 174.3(5) . . . . ?
O1 S1 C63 F2 52.7(5) . . . . ?
O1 S1 C63 F3 -64.9(4) . . . . ?
N10 N7 C8 C10 177.5(3) . . . . ?
N10 N7 C8 C19 -0.3(4) . . . . ?
N10 N11 C19 C8 0.7(4) . . . . ?
N10 N11 C22 C24 -97.9(4) . . . . ?
N10 N11 C22 C42 81.8(4) . . . . ?
N11 C22 C24 C25 178.9(2) . . . . ?
N11 C22 C24 C48 -0.4(4) . . . . ?
N11 C22 C42 C37 -178.7(3) . . . . ?
N11 C22 C42 C64 0.8(5) . . . . ?
N12 N9 C9 C20 -112.4(3) . . . . ?
N12 N9 C9 C34 67.8(4) . . . . ?
N12 N9 C15 C7 -0.1(4) . . . . ?
N12 N13 C7 C2 178.5(3) . . . . ?
N12 N13 C7 C15 -0.6(4) . . . . ?
N13 C7 C15 N9 0.4(4) . . . . ?
N14 N22 N23 C61 -0.4(5) . . . . ?
N14 N22 N23 C76 163.5(5) . . . . ?
N14 N22 N23 C112 -175.3(5) . . . . ?
N14 C47 C51 N19 12.3(5) . . . . ?
N14 C47 C51 C60 -169.4(4) . . . . ?
N14 C47 C61 N23 -0.3(5) . . . . ?
C1 C4 C36 C41 174.3(3) . . . . ?
C2 N5 C6 N4 -174.7(3) . . . . ?
C2 N5 C6 C17 4.9(5) . . . . ?
C2 C7 C15 N9 -178.5(3) . . . . ?
C2 C11 C32 C17 3.0(6) . . . . ?
N15 C49 C59 C66 -1.5(6) . . . . ?
N15 C49 C59 C67 176.4(4) . . . . ?
N15 C50 C62 C66 -0.9(7) . . . . ?
N16 C39 C45 N1A 0.6(4) . . . . ?
N16 C39 C50 N15 -176.8(3) . . . . ?
N16 C39 C50 C62 6.2(6) . . . . ?
N17 C69 C70 C71 175.9(4) . . . . ?
N17 C69 C70 C82 -6.3(5) . . . . ?
N17 C69 C74 C73 -176.2(4) . . . . ?
N17 C69 C74 C86 3.5(5) . . . . ?
N17 C97 C98 C99 -177.9(7) . . . . ?
N17 C97 C98 C104 -3.2(11) . . . . ?
N17 C97 C102 C101 177.5(8) . . . . ?
N17 C97 C102 C103 -7.4(11) . . . . ?
C3 N3 C4 C1 -176.7(2) . . . . ?
C3 N3 C4 C36 0.6(4) . . . . ?
C3 N8 C14 C16 -179.1(3) . . . . ?
C3 N8 C14 C40 0.5(4) . . . . ?
C3 C13 C38 C40 -0.2(5) . . . . ?
C3 C13 C41 C36 0.8(5) . . . . ?
N18 C16 C21 N17 -0.4(4) . . . . ?
N19 C49 C59 C66 -179.1(4) . . . . ?
N19 C49 C59 C67 -1.2(6) . . . . ?
N19 C51 C60 C67 -1.5(6) . . . . ?
N1A C56 C65 C68 -177.5(4) . . . . ?
N1A C56 C65 C87 1.4(6) . . . . ?
C4 N3 C3 N8 -177.9(2) . . . . ?
C4 N3 C3 C13 2.3(4) . . . . ?
C4 C1 C23 N6 -176.9(3) . . . . ?
C4 C36 C41 C13 1.9(6) . . . . ?
C5 C12 C27 C35 0.4(5) . . . . ?
C5 C12 C27 C44 180.0(4) . . . . ?
C5 C28 C31 C35 0.6(6) . . . . ?
C5 C28 C31 C55 -178.9(4) . . . . ?
C6 N4 C10 C8 -179.4(3) . . . . ?
C6 N4 C10 C26 -1.6(5) . . . . ?
C6 N5 C2 C7 179.8(3) . . . . ?
C6 N5 C2 C11 -2.0(5) . . . . ?
C6 C17 C32 C11 -0.3(5) . . . . ?
C6 C17 C33 C26 0.0(6) . . . . ?
C7 C2 C11 C32 176.1(3) . . . . ?
C8 N7 N10 N11 0.7(4) . . . . ?
C8 C10 C26 C33 175.8(3) . . . . ?
C9 N9 N12 N13 -176.6(3) . . . . ?
C9 N9 C15 C7 176.0(3) . . . . ?
C9 C20 C46 C43 -1.7(5) . . . . ?
C10 N4 C6 N5 -176.1(3) . . . . ?
C10 N4 C6 C17 4.3(4) . . . . ?
C10 C8 C19 N11 -177.7(4) . . . . ?
C10 C26 C33 C17 2.7(6) . . . . ?
C11 C2 C7 N13 -170.8(3) . . . . ?
C11 C2 C7 C15 8.0(6) . . . . ?
N20 N16 C39 C45 -1.0(4) . . . . ?
N20 N16 C39 C50 -177.6(3) . . . . ?
N20 N1A C45 C39 0.1(4) . . . . ?
N20 N1A C56 C53 -62.0(4) . . . . ?
N20 N1A C56 C65 117.3(4) . . . . ?
C12 N6 C23 C1 179.2(3) . . . . ?
C12 C5 C28 C31 -0.3(5) . . . . ?
C12 C27 C35 C31 0.0(6) . . . . ?
O2 S1 C63 F1 55.6(6) . . . . ?
O2 S1 C63 F2 -66.0(5) . . . . ?
O2 S1 C63 F3 176.3(4) . . . . ?
N21 N17 C21 C16 0.8(4) . . . . ?
N21 N17 C69 C70 -57.4(5) . . . . ?
N21 N17 C69 C74 118.6(4) . . . . ?
N21 N17 C97 C98 -73.9(6) . . . . ?
N21 N17 C97 C102 108.4(6) . . . . ?
N21 N18 C16 C14 -179.1(3) . . . . ?
N21 N18 C16 C21 0.0(4) . . . . ?
C13 C38 C40 C14 2.7(5) . . . . ?
C14 N8 C3 N3 -177.6(2) . . . . ?
C14 N8 C3 C13 2.2(4) . . . . ?
C14 C16 C21 N17 178.6(3) . . . . ?
C15 N9 N12 N13 -0.2(4) . . . . ?
C15 N9 C9 C20 71.8(4) . . . . ?
C15 N9 C9 C34 -108.0(4) . . . . ?
C16 N18 N21 N17 0.5(4) . . . . ?
C16 C14 C40 C38 176.6(3) . . . . ?
N22 N14 C47 C51 -171.9(3) . . . . ?
N22 N14 C47 C61 0.0(4) . . . . ?
N22 N23 C61 C47 0.4(5) . . . . ?
N22 N23 C76 C77 -112.2(5) . . . . ?
N22 N23 C76 C81 73.8(6) . . . . ?
N22 N23 C112 C107 -125.3(5) . . . . ?
N22 N23 C112 C111 48.8(10) . . . . ?
C18 C5 C12 N6 -0.6(5) . . . . ?
C18 C5 C12 C27 178.6(3) . . . . ?
C18 C5 C28 C31 -179.2(3) . . . . ?
C19 N11 C22 C24 90.1(4) . . . . ?
C19 N11 C22 C42 -90.3(4) . . . . ?
C19 C8 C10 N4 -176.6(4) . . . . ?
C19 C8 C10 C26 5.5(6) . . . . ?
C20 C9 C34 C30 0.6(5) . . . . ?
C20 C9 C34 C54 -179.6(3) . . . . ?
N23 C76 C77 C78 -173.7(7) . . . . ?
N23 C76 C77 C91 8.5(9) . . . . ?
N23 C76 C81 C80 174.3(6) . . . . ?
N23 C76 C81 C90 -6.0(9) . . . . ?
C21 N17 N21 N18 -0.8(4) . . . . ?
C21 N17 C69 C70 107.6(4) . . . . ?
C21 N17 C69 C74 -76.4(5) . . . . ?
C21 N17 C97 C98 126.3(5) . . . . ?
C21 N17 C97 C102 -51.4(8) . . . . ?
C22 N11 C19 C8 173.3(4) . . . . ?
C22 C24 C25 C29 -0.2(4) . . . . ?
C23 N6 C12 C5 82.6(4) . . . . ?
C23 N6 C12 C27 -96.7(4) . . . . ?
C23 C1 C4 N3 -179.0(3) . . . . ?
C23 C1 C4 C36 3.7(5) . . . . ?
C24 C22 C42 C37 0.9(5) . . . . ?
C24 C22 C42 C64 -179.5(4) . . . . ?
C24 C25 C29 C37 0.8(5) . . . . ?
C24 C25 C29 C58 -179.0(3) . . . . ?
C25 C29 C37 C42 -0.6(5) . . . . ?
C28 C5 C12 N6 -179.5(3) . . . . ?
C28 C5 C12 C27 -0.2(5) . . . . ?
C28 C31 C35 C27 -0.5(6) . . . . ?
C29 C37 C42 C22 -0.3(5) . . . . ?
C29 C37 C42 C64 -179.8(4) . . . . ?
C30 C43 C46 C20 0.4(5) . . . . ?
C32 C17 C33 C26 -179.3(4) . . . . ?
C33 C17 C32 C11 179.0(4) . . . . ?
C34 C9 C20 C46 1.2(5) . . . . ?
C34 C9 C20 C1A -177.9(3) . . . . ?
C34 C30 C43 C46 1.5(5) . . . . ?
C34 C30 C43 C57 -178.4(3) . . . . ?
C38 C13 C41 C36 -179.7(4) . . . . ?
C39 N16 N20 N1A 1.1(4) . . . . ?
C39 C50 C62 C66 176.0(4) . . . . ?
C40 C14 C16 N18 9.9(5) . . . . ?
C40 C14 C16 C21 -169.0(3) . . . . ?
C41 C13 C38 C40 -179.7(4) . . . . ?
O3 S1 C63 F1 -62.1(6) . . . . ?
O3 S1 C63 F2 176.3(5) . . . . ?
O3 S1 C63 F3 58.6(4) . . . . ?
C42 C22 C24 C25 -0.7(5) . . . . ?
C42 C22 C24 C48 180.0(3) . . . . ?
C43 C30 C34 C9 -2.0(5) . . . . ?
C43 C30 C34 C54 178.2(3) . . . . ?
C44 C27 C35 C31 -179.6(4) . . . . ?
C45 N1A N20 N16 -0.8(4) . . . . ?
C45 N1A C56 C53 111.9(4) . . . . ?
C45 N1A C56 C65 -68.8(5) . . . . ?
C45 C39 C50 N15 7.3(6) . . . . ?
C45 C39 C50 C62 -169.7(4) . . . . ?
C47 N14 N22 N23 0.2(4) . . . . ?
C47 C51 C60 C67 -179.7(4) . . . . ?
C48 C24 C25 C29 179.1(3) . . . . ?
C49 N15 C50 C39 -176.0(3) . . . . ?
C49 N15 C50 C62 1.0(5) . . . . ?
C49 N19 C51 C47 177.3(3) . . . . ?
C49 N19 C51 C60 -1.1(6) . . . . ?
C49 C59 C66 C62 1.6(7) . . . . ?
C49 C59 C67 C60 -1.4(7) . . . . ?
C50 N15 C49 N19 177.9(3) . . . . ?
C50 N15 C49 C59 0.2(5) . . . . ?
C50 C39 C45 N1A 176.8(3) . . . . ?
C50 C62 C66 C59 -0.6(8) . . . . ?
C51 N19 C49 N15 -175.4(3) . . . . ?
C51 N19 C49 C59 2.4(5) . . . . ?
C51 C47 C61 N23 169.8(4) . . . . ?
C51 C60 C67 C59 2.8(7) . . . . ?
C52 C53 C56 N1A -4.0(5) . . . . ?
C52 C53 C56 C65 176.7(4) . . . . ?
C52 C53 C83 C88 -178.5(5) . . . . ?
C53 C56 C65 C68 1.8(6) . . . . ?
C53 C56 C65 C87 -179.3(4) . . . . ?
C53 C83 C88 C68 1.4(10) . . . . ?
C53 C83 C88 C95 179.9(7) . . . . ?
C55 C31 C35 C27 179.1(4) . . . . ?
C56 N1A N20 N16 174.2(3) . . . . ?
C56 N1A C45 C39 -174.2(3) . . . . ?
C56 C53 C83 C88 -0.1(8) . . . . ?
C56 C65 C68 C88 -0.5(8) . . . . ?
C57 C43 C46 C20 -179.7(4) . . . . ?
C1A C20 C46 C43 177.5(4) . . . . ?
C58 C29 C37 C42 179.2(3) . . . . ?
C61 N23 C76 C77 50.0(7) . . . . ?
C61 N23 C76 C81 -124.0(5) . . . . ?
C61 N23 C112 C107 61.5(9) . . . . ?
C61 N23 C112 C111 -124.3(8) . . . . ?
C61 C47 C51 N19 -157.1(5) . . . . ?
C61 C47 C51 C60 21.2(7) . . . . ?
C65 C68 C88 C83 -1.1(10) . . . . ?
C65 C68 C88 C95 -179.7(7) . . . . ?
C66 C59 C67 C60 176.2(5) . . . . ?
C67 C59 C66 C62 -176.0(5) . . . . ?
C69 N17 N21 N18 166.5(4) . . . . ?
C69 N17 C21 C16 -165.1(4) . . . . ?
C69 C70 C71 C72 0.0 . . . . ?
C70 C69 C74 C73 0.0 . . . . ?
C70 C69 C74 C86 179.6(4) . . . . ?
C70 C71 C72 C73 0.0 . . . . ?
C70 C71 C72 C92 179.4(5) . . . . ?
C71 C72 C73 C74 0.0 . . . . ?
C72 C73 C74 C69 0.0 . . . . ?
C72 C73 C74 C86 -179.6(4) . . . . ?
C74 C69 C70 C71 0.0 . . . . ?
C74 C69 C70 C82 177.8(5) . . . . ?
C76 N23 C61 C47 -163.5(5) . . . . ?
C76 C77 C78 C79 0.0 . . . . ?
C77 C76 C81 C80 0.0 . . . . ?
C77 C76 C81 C90 179.7(9) . . . . ?
C77 C78 C79 C80 0.0 . . . . ?
C77 C78 C79 C93 171.2(8) . . . . ?
C78 C79 C80 C81 0.0 . . . . ?
C79 C80 C81 C76 0.0 . . . . ?
C79 C80 C81 C90 -179.7(9) . . . . ?
C81 C76 C77 C78 0.0 . . . . ?
C81 C76 C77 C91 -177.8(9) . . . . ?
C82 C70 C71 C72 -177.9(5) . . . . ?
C83 C53 C56 N1A 177.7(4) . . . . ?
C83 C53 C56 C65 -1.6(6) . . . . ?
C87 C65 C68 C88 -179.3(6) . . . . ?
C91 C77 C78 C79 177.9(9) . . . . ?
C92 C72 C73 C74 -179.4(5) . . . . ?
C93 C79 C80 C81 -170.9(8) . . . . ?
O4 S2 C94 F4 -176.4(9) . . . . ?
O4 S2 C94 F5 -62.2(10) . . . . ?
O4 S2 C94 F6 56.2(13) . . . . ?
O5 S2 C94 F4 55.3(11) . . . . ?
O5 S2 C94 F5 169.5(9) . . . . ?
O5 S2 C94 F6 -72.1(14) . . . . ?
O6 S2 C94 F4 -59.2(10) . . . . ?
O6 S2 C94 F5 54.9(10) . . . . ?
O6 S2 C94 F6 173.4(12) . . . . ?
C96 C100 C101 C102 173.7(13) . . . . ?
C97 N17 N21 N18 -163.9(5) . . . . ?
C97 N17 C21 C16 161.5(6) . . . . ?
C97 C98 C99 C100 0.0 . . . . ?
C98 C97 C102 C101 0.0 . . . . ?
C98 C97 C102 C103 175.1(10) . . . . ?
C98 C99 C100 C96 -173.5(14) . . . . ?
C98 C99 C100 C101 0.0 . . . . ?
C99 C100 C101 C102 0.0 . . . . ?
C100 C101 C102 C97 0.0 . . . . ?
C100 C101 C102 C103 -175.3(9) . . . . ?
C102 C97 C98 C99 0.0 . . . . ?
C102 C97 C98 C104 174.7(11) . . . . ?
C104 C98 C99 C100 -174.7(11) . . . . ?
C105 C109 C110 C111 -176.0(13) . . . . ?
C106 C111 C112 N23 6.6(12) . . . . ?
C106 C111 C112 C107 -179.8(11) . . . . ?
C107 C108 C109 C105 176.0(13) . . . . ?
C107 C108 C109 C110 0.0 . . . . ?
C108 C107 C112 N23 174.8(9) . . . . ?
C108 C107 C112 C111 0.0 . . . . ?
C108 C109 C110 C111 0.0 . . . . ?
C109 C110 C111 C106 179.8(11) . . . . ?
C109 C110 C111 C112 0.0 . . . . ?
C110 C111 C112 N23 -173.6(11) . . . . ?
C110 C111 C112 C107 0.0 . . . . ?
C112 N23 C61 C47 173.6(7) . . . . ?
C112 C107 C108 C109 0.0 . . . . ?
C113 C107 C108 C109 175.9(14) . . . . ?
C113 C107 C112 N23 -0.8(13) . . . . ?
C113 C107 C112 C111 -175.6(15) . . . . ?
Mn1A N2 C1 C4 6.6(3) . . . . ?
Mn1A N2 C1 C23 -171.25(19) . . . . ?
Mn1A N3 C3 N8 18.7(3) . . . . ?
Mn1A N3 C3 C13 -161.2(2) . . . . ?
Mn1A N3 C4 C1 -13.0(3) . . . . ?
Mn1A N3 C4 C36 164.2(3) . . . . ?
Mn1A N4 C6 N5 24.1(4) . . . . ?
Mn1A N4 C6 C17 -155.4(2) . . . . ?
Mn1A N4 C10 C8 -16.8(3) . . . . ?
Mn1A N4 C10 C26 161.0(3) . . . . ?
Mn1A N7 N10 N11 166.6(2) . . . . ?
Mn1A N7 C8 C10 9.0(4) . . . . ?
Mn1A N7 C8 C19 -168.9(2) . . . . ?
Fe1A N5 C2 C7 -17.0(3) . . . . ?
Fe1A N5 C2 C11 161.2(3) . . . . ?
Fe1A N5 C6 N4 24.6(4) . . . . ?
Fe1A N5 C6 C17 -155.8(2) . . . . ?
Fe1A N13 C7 C2 6.9(4) . . . . ?
Fe1A N13 C7 C15 -172.2(2) . . . . ?
Fe1A N14 N22 N23 -169.5(3) . . . . ?
Fe1A N14 C47 C51 -0.1(4) . . . . ?
Fe1A N14 C47 C61 171.9(3) . . . . ?
Fe1A N19 C49 N15 21.3(4) . . . . ?
Fe1A N19 C49 C59 -160.9(3) . . . . ?
Fe1A N19 C51 C47 -19.0(4) . . . . ?
Fe1A N19 C51 C60 162.7(3) . . . . ?

loop_
_smtbx_masks_void_nr
_smtbx_masks_void_average_x
_smtbx_masks_void_average_y
_smtbx_masks_void_average_z
_smtbx_masks_void_volume
_smtbx_masks_void_count_electrons
_smtbx_masks_void_content
1 0.000 0.000 0.500 627.9 176.3 '6 [C2H3N]'
